data_7127097
loop_
_publ_author_name
'Beach, Stephanie A.'
'Guillet, Jesse L.'
'Lagueux, Sydney P.'
'Perfetti, Mauro'
'Livesay, Brooke N.'
'Shores, Matthew P.'
'Bacon, Jeffrey W.'
'Rheingold, Arnold L.'
'Arnold, Polly L.'
'Doerrer, Linda H.'

_publ_section_title
;
 Heterotrimetallic {LnOVPt} complexes with antiferromagnetic Ln-V coupling
 and magnetic memory.
;
_journal_issue 75
_journal_name_full 'Chemical communications (Cambridge, England)'
_journal_page_first 11062
_journal_page_last 11065
_journal_paper_doi 10.1039/d0cc04334f
_journal_volume 56
_journal_year 2020
_chemical_formula_moiety 'C70 H83 Ce O8 Pt S4 V, 1.5(C7 H8)'
_chemical_formula_sum 'C80.5 H95 Ce O8 Pt S4 V'
_chemical_formula_weight 1704.95
_space_group_crystal_system triclinic
_space_group_IT_number 2
_space_group_name_Hall '-P 1'
_space_group_name_H-M_alt 'P -1'
_atom_sites_solution_hydrogens geom
_audit_creation_date 2020-06-11
_audit_creation_method
;
Olex2 1.2
(compiled 2018.05.29 svn.r3508 for OlexSys, GUI svn.r5506)
;
_audit_update_record
;
2020-06-19 deposited with the CCDC.	2020-07-22 downloaded from the CCDC.
;
_cell_angle_alpha 81.4710(10)
_cell_angle_beta 83.2750(10)
_cell_angle_gamma 72.9520(10)
_cell_formula_units_Z 4
_cell_length_a 16.9219(3)
_cell_length_b 22.5655(3)
_cell_length_c 22.5881(3)
_cell_measurement_reflns_used 28808
_cell_measurement_temperature 293(2)
_cell_measurement_theta_max 28.0620
_cell_measurement_theta_min 3.3890
_cell_volume 8130.3(2)
_computing_cell_refinement 'CrysAlisPro 1.171.38.46 (Rigaku OD, 2015)'
_computing_data_collection 'CrysAlisPro 1.171.38.46 (Rigaku OD, 2015)'
_computing_data_reduction 'CrysAlisPro 1.171.38.46 (Rigaku OD, 2015)'
_computing_molecular_graphics 'Olex2 (Dolomanov et al., 2009)'
_computing_publication_material 'Olex2 (Dolomanov et al., 2009)'
_computing_structure_refinement 'ShelXL (Sheldrick, 2015)'
_computing_structure_solution 'SHELXT 2018/2 (Sheldrick, 2018)'
_diffrn_ambient_temperature 293(2)
_diffrn_detector 'CCD plate'
_diffrn_detector_area_resol_mean 16.1042
_diffrn_detector_type Eos
_diffrn_measured_fraction_theta_full 0.998
_diffrn_measured_fraction_theta_max 0.999
_diffrn_measurement_details
;
List of Runs (angles in degrees, time in seconds):

  # Type    Start    End  Width  t~exp~   \w     \q     \k     \f   Frames
#--------------------------------------------------------------------------
  1  \w    -83.00   9.00   1.00   30.00    --  -16.68 -77.00-150.00   92
  2  \w    -85.00   1.00   1.00   30.00    --  -16.68 -37.00 -90.00   86
  3  \w    -25.00  20.00   1.00   30.00    --  -16.68 -99.00  90.00   45
  4  \w    -32.00  49.00   1.00   30.00    --  -16.68  57.00  90.00   81
  5  \w    -25.00  20.00   1.00   30.00    --  -16.68 -99.00   0.00   45
  6  \w    -42.00  50.00   1.00   30.00    --  -16.68  77.00 -30.00   92
  7  \w     34.00  89.00   1.00   30.00    --   18.25 179.00-120.00   55
  8  \w     34.00  89.00   1.00   30.00    --   18.25 179.00  90.00   55
  9  \w    -76.00 -25.00   1.00   30.00    --  -16.68 136.00-155.64   51
 10  \w    -82.00  -2.00   1.00   30.00    --  -16.68 -57.00  90.00   80
 11  \w    -77.00  -5.00   1.00   30.00    --  -16.68 137.00 108.77   72
 12  \w     -2.00  72.00   1.00   30.00    --   18.25-127.00  33.56   74
 13  \w      3.00  84.00   1.00   30.00    --   18.25  57.00  60.00   81
 14  \w    -50.00  36.00   1.00   30.00    --   18.25 -37.00-150.00   86
;
_diffrn_measurement_device 'four-circle diffractometer'
_diffrn_measurement_device_type 'Xcalibur, Eos'
_diffrn_measurement_method '\w scans'
_diffrn_orient_matrix_type 'CrysAlisPro convention (1999,Acta A55,543-557)'
_diffrn_orient_matrix_UB_11 -0.0304106000
_diffrn_orient_matrix_UB_12 0.0214188000
_diffrn_orient_matrix_UB_13 -0.0176891000
_diffrn_orient_matrix_UB_21 -0.0150285000
_diffrn_orient_matrix_UB_22 -0.0248232000
_diffrn_orient_matrix_UB_23 -0.0052808000
_diffrn_orient_matrix_UB_31 -0.0279872000
_diffrn_orient_matrix_UB_32 0.0046689000
_diffrn_orient_matrix_UB_33 0.0259536000
_diffrn_radiation_monochromator graphite
_diffrn_radiation_probe x-ray
_diffrn_radiation_type MoK\a
_diffrn_radiation_wavelength 0.71073
_diffrn_reflns_av_R_equivalents 0.0750
_diffrn_reflns_av_unetI/netI 0.0673
_diffrn_reflns_Laue_measured_fraction_full 0.998
_diffrn_reflns_Laue_measured_fraction_max 0.999
_diffrn_reflns_limit_h_max 21
_diffrn_reflns_limit_h_min -21
_diffrn_reflns_limit_k_max 28
_diffrn_reflns_limit_k_min -28
_diffrn_reflns_limit_l_max 28
_diffrn_reflns_limit_l_min -28
_diffrn_reflns_number 173635
_diffrn_reflns_point_group_measured_fraction_full 0.998
_diffrn_reflns_point_group_measured_fraction_max 0.999
_diffrn_reflns_theta_full 25.242
_diffrn_reflns_theta_max 26.372
_diffrn_reflns_theta_min 2.777
_diffrn_source 'fine-focus sealed X-ray tube'
_diffrn_source_type 'Enhance (Mo) X-ray Source'
_exptl_absorpt_coefficient_mu 2.532
_exptl_absorpt_correction_T_max 1.0000
_exptl_absorpt_correction_T_min 0.7068
_exptl_absorpt_correction_type analytical
_exptl_absorpt_process_details
;
CrysAlisPro 1.171.38.46 (Rigaku Oxford Diffraction, 2015)
Analytical numeric absorption correction using a multifaceted crystal
			model based on expressions derived by R.C. Clark & J.S. Reid.
(Clark, R. C. & Reid, J. S. (1995). Acta Cryst. A51, 887-897)
Empirical absorption correction using spherical harmonics,
 implemented in SCALE3 ABSPACK scaling algorithm.
;
_exptl_crystal_density_diffrn 1.393
_exptl_crystal_description plate
_exptl_crystal_F_000 3460
_exptl_crystal_size_max 0.327
_exptl_crystal_size_mid 0.197
_exptl_crystal_size_min 0.033
_platon_squeeze_details
;
Spek, A.L. (2015). <i>PLATON SQUEEZE: a tool for the calculation of the disordered solvent
contribution to the calculated structure factors</i>. Acta Cryst. C<b>71</b>, 9
 - 18.
;
_refine_diff_density_max 1.265
_refine_diff_density_min -1.135
_refine_diff_density_rms 0.114
_refine_ls_extinction_method none
_refine_ls_goodness_of_fit_ref 1.022
_refine_ls_hydrogen_treatment constr
_refine_ls_matrix_type full
_refine_ls_number_parameters 1820
_refine_ls_number_reflns 33218
_refine_ls_number_restraints 8
_refine_ls_restrained_S_all 1.023
_refine_ls_R_factor_all 0.0778
_refine_ls_R_factor_gt 0.0449
_refine_ls_shift/su_max 0.002
_refine_ls_shift/su_mean 0.000
_refine_ls_structure_factor_coef Fsqd
_refine_ls_weighting_details 'w=1/[\s^2^(Fo^2^)+(0.0349P)^2^+7.1560P] where P=(Fo^2^+2Fc^2^)/3'
_refine_ls_weighting_scheme calc
_refine_ls_wR_factor_gt 0.0893
_refine_ls_wR_factor_ref 0.1027
_reflns_Friedel_coverage 0.000
_reflns_number_gt 23397
_reflns_number_total 33218
_reflns_threshold_expression 'I > 2\s(I)'
_cod_data_source_file d0cc04334f2.cif
_cod_data_source_block p19016_Compound_4Ce
_cod_depositor_comments 'Adding full bibliography for 7127093--7127098.cif.'
_cod_original_formula_sum 'C80.50 H95 Ce O8 Pt S4 V'
_cod_database_code 7127097
_publcif_datablock.id {e931198c-b920-4f98-9778-326379fa4144}

_shelx_shelxl_version_number 2018/3
_chemical_oxdiff_formula 'C70 O8 S4 H68 V1 Pt1 Ce1'
_shelx_space_group_comment
;
The symmetry employed for this shelxl refinement is uniquely defined
by the following loop, which should always be used as a source of
symmetry information in preference to the above space-group names.
They are only intended as comments.
;
_reflns_odcompleteness_completeness 99.85
_reflns_odcompleteness_iscentric 1
_reflns_odcompleteness_theta 26.32
_platon_squeeze_void_probe_radius 1.20
_olex2_refinement_description
;
1. Fixed Uiso
 At 1.2 times of:
  All C(H) groups
 At 1.5 times of:
  All C(H,H,H) groups
2. Restrained distances
 V1-O3A \\sim V1-O3B
 with sigma of 0.02
 V1-O2A \\sim V1-O2B
 with sigma of 0.02
 V1-O4A \\sim V1-O4B
 with sigma of 0.02
 V1-O1A \\sim V1-O1B
 with sigma of 0.02
 Pt1-S4A \\sim Pt1-S4B
 with sigma of 0.02
 Pt1-S1B \\sim Pt1-S1A
 with sigma of 0.02
 Pt1-S2B \\sim Pt1-S2A
 with sigma of 0.02
 Pt1-S3B \\sim Pt1-S3A
 with sigma of 0.02
3. Uiso/Uaniso restraints and constraints
Uanis(S3A) = Uanis(S3B)
Uanis(O2B) = Uanis(O4B)
4. Others
 Sof(O3A)=Sof(O4A)=Sof(O2A)=Sof(O1A)=Sof(S3A)=Sof(S2A)=Sof(S4A)=Sof(S1A)=1-
 FVAR(1)
 Sof(S1B)=Sof(S2B)=Sof(S4B)=Sof(S3B)=Sof(O1B)=Sof(O2B)=Sof(O3B)=Sof(O4B)=FVAR(1)
5.a Aromatic/amide H refined with riding coordinates:
 C87(H87), C59(H59), C101(H101), C7(H7), C94(H94), C91(H91), C28(H28),
 C45(H45), C60(H60), C3(H3), C88(H88), C10(H10), C47(H47), C21(H21), C117(H117),
  C33(H33), C115(H115), C27(H27), C98(H98), C84(H84), C77(H77), C46(H46),
 C73(H73), C156(H156), C6(H6), C19(H19), C61(H61), C4(H4), C160(H160), C14(H14),
  C96(H96), C89(H89), C5(H5), C26(H26), C12(H12), C17(H17), C90(H90), C11(H11),
 C116(H116), C24(H24), C32(H32), C31(H31), C103(H103), C75(H75), C76(H76),
 C74(H74), C102(H102), C83(H83), C20(H20), C95(H95), C18(H18), C97(H97),
 C142(H142), C82(H82), C158(H158), C80(H80), C131(H131), C13(H13), C129(H129),
 C157(H157), C159(H159), C143(H143), C149(H149), C130(H130), C146(H146),
 C152(H152), C81(H81), C25(H25), C150(H150), C153(H153), C144(H144), C151(H151),
  C145(H145)
5.b Idealised Me refined as rotating group:
 C121(H12A,H12B,H12C), C122(H12D,H12E,H12F), C55(H55A,H55B,H55C), C65(H65A,
 H65B,H65C), C108(H10A,H10B,H10C), C52(H52A,H52B,H52C), C64(H64A,H64B,H64C),
 C126(H12G,H12H,H12I), C140(H14A,H14B,H14C), C37(H37A,H37B,H37C), C66(H66A,H66B,
 H66C), C51(H51A,H51B,H51C), C40(H40A,H40B,H40C), C125(H12J,H12K,H12L),
 C68(H68A,H68B,H68C), C106(H10D,H10E,H10F), C54(H54A,H54B,H54C), C69(H69A,H69B,
 H69C), C41(H41A,H41B,H41C), C70(H70A,H70B,H70C), C107(H10G,H10H,H10I),
 C36(H36A,H36B,H36C), C112(H11A,H11B,H11C), C124(H12M,H12N,H12O), C42(H42A,H42B,
 H42C), C50(H50A,H50B,H50C), C139(H13A,H13B,H13C), C120(H12P,H12Q,H12R),
 C111(H11D,H11E,H11F), C136(H13D,H13E,H13F), C134(H13G,H13H,H13I), C38(H38A,
 H38B,H38C), C56(H56A,H56B,H56C), C161(H16A,H16B,H16C), C138(H13J,H13K,H13L),
 C110(H11G,H11H,H11I), C135(H13M,H13N,H13O), C154(H15A,H15B,H15C), C147(H14D,
 H14E,H14F)
;
_olex2_submission_special_instructions 'No special instructions were received'
_oxdiff_exptl_absorpt_empirical_details
;
Empirical correction (ABSPACK) includes:
- Absorption correction using spherical harmonics
- Frame scaling
;
_oxdiff_exptl_absorpt_empirical_full_max 1.357
_oxdiff_exptl_absorpt_empirical_full_min 0.747
_publcif_funding_html
;
;

loop_
_space_group_symop_operation_xyz
'x, y, z'
'-x, -y, -z'

loop_
_atom_site_label
_atom_site_type_symbol
_atom_site_fract_x
_atom_site_fract_y
_atom_site_fract_z
_atom_site_U_iso_or_equiv
_atom_site_adp_type
_atom_site_occupancy
_atom_site_site_symmetry_order
_atom_site_calc_flag
_atom_site_refinement_flags_posn
_atom_site_refinement_flags_adp
_atom_site_refinement_flags_occupancy
_atom_site_disorder_assembly
_atom_site_disorder_group
Pt2 Pt 0.95513(2) 0.60499(2) 0.38003(2) 0.02850(6) Uani 1 1 d . . . . .
Pt1 Pt 0.57200(2) 0.38841(2) 0.12097(2) 0.02892(6) Uani 1 1 d D . . . .
Ce1 Ce 0.59330(2) 0.21257(2) 0.40077(2) 0.02315(7) Uani 1 1 d . . . . .
Ce2 Ce 0.90878(2) 0.78804(2) 0.10567(2) 0.02395(7) Uani 1 1 d . . . . .
V2 V 0.93274(5) 0.67932(4) 0.27099(3) 0.02225(18) Uani 1 1 d . . . . .
V1 V 0.58665(5) 0.31640(4) 0.23274(3) 0.02423(18) Uani 1 1 d D . . . .
S7 S 1.05292(8) 0.65215(6) 0.39985(5) 0.0333(3) Uani 1 1 d . . . . .
S8 S 0.85355(8) 0.68049(6) 0.42732(5) 0.0328(3) Uani 1 1 d . . . . .
S5 S 0.85814(9) 0.55741(6) 0.36150(6) 0.0377(3) Uani 1 1 d . . . . .
S6 S 1.06055(9) 0.52969(6) 0.33516(6) 0.0377(3) Uani 1 1 d . . . . .
S1B S 0.4507(3) 0.3638(3) 0.1124(3) 0.0301(12) Uani 0.421(4) 1 d D . P A 1
S2B S 0.6430(3) 0.2990(3) 0.0733(2) 0.0312(11) Uani 0.421(4) 1 d D . P A 1
S4B S 0.4994(4) 0.4742(3) 0.1660(3) 0.0392(13) Uani 0.421(4) 1 d D . P A 1
S3B S 0.6987(3) 0.4081(2) 0.1267(2) 0.0381(6) Uani 0.421(4) 1 d D . P A 1
O9 O 0.82861(19) 0.65426(15) 0.27893(14) 0.0289(8) Uani 1 1 d . . . . .
O8 O 0.47345(19) 0.19995(15) 0.38331(14) 0.0289(8) Uani 1 1 d . . . . .
O13 O 0.91891(18) 0.72245(14) 0.20698(13) 0.0230(7) Uani 1 1 d . . . . .
O12 O 0.88268(19) 0.74514(15) 0.32456(13) 0.0275(8) Uani 1 1 d . . . . .
O11 O 1.04016(19) 0.69106(16) 0.28542(13) 0.0288(8) Uani 1 1 d . . . . .
O15 O 0.78797(18) 0.85966(15) 0.09436(14) 0.0290(8) Uani 1 1 d . . . . .
O10 O 0.9944(2) 0.59904(15) 0.23954(14) 0.0299(8) Uani 1 1 d . . . . .
O7 O 0.71216(19) 0.14309(15) 0.42214(14) 0.0303(8) Uani 1 1 d . . . . .
O14 O 1.0335(2) 0.79685(16) 0.11426(14) 0.0342(8) Uani 1 1 d . . . . .
O6 O 0.5754(2) 0.26811(16) 0.47454(15) 0.0332(8) Uani 1 1 d . . . . .
O5 O 0.59505(19) 0.27538(14) 0.29861(13) 0.0253(7) Uani 1 1 d . . . . .
O16 O 0.9134(2) 0.73802(16) 0.02971(15) 0.0366(9) Uani 1 1 d . . . . .
O3A O 0.6899(6) 0.3423(7) 0.2278(9) 0.024(3) Uani 0.579(4) 1 d D . P A 2
O4A O 0.5223(4) 0.3981(4) 0.2616(5) 0.028(2) Uani 0.579(4) 1 d D . P A 2
O2A O 0.6369(4) 0.2510(4) 0.1818(4) 0.0253(18) Uani 0.579(4) 1 d D . P A 2
O1A O 0.4792(4) 0.3066(4) 0.2144(3) 0.0273(18) Uani 0.579(4) 1 d D . P A 2
C85 C 1.0756(3) 0.6898(2) 0.3318(2) 0.0258(11) Uani 1 1 d . . . . .
C57 C 0.4037(3) 0.1826(2) 0.3834(2) 0.0274(11) Uani 1 1 d . . . . .
C113 C 0.7133(3) 0.9026(2) 0.1002(2) 0.0293(12) Uani 1 1 d . . . . .
C58 C 0.4089(3) 0.1190(2) 0.3801(2) 0.0261(11) Uani 1 1 d . . . . .
C71 C 0.8067(3) 0.6072(2) 0.3050(2) 0.0290(11) Uani 1 1 d . . . . .
C15 C 0.7159(3) 0.3873(2) 0.2011(2) 0.0321(12) Uani 1 1 d . . . . .
C92 C 0.8509(3) 0.7462(2) 0.3782(2) 0.0260(11) Uani 1 1 d . . . . .
C43 C 0.7864(3) 0.0997(2) 0.4227(2) 0.0280(11) Uani 1 1 d . . . . .
C86 C 1.1410(3) 0.7224(2) 0.3252(2) 0.0291(11) Uani 1 1 d . . . . .
C121 C 0.7969(3) 0.8798(3) 0.2203(2) 0.0347(13) Uani 1 1 d . . . . .
H12A H 0.826377 0.880752 0.181343 0.052 Uiso 1 1 calc GR . . . .
H12B H 0.827621 0.845565 0.246660 0.052 Uiso 1 1 calc GR . . . .
H12C H 0.790434 0.918267 0.236250 0.052 Uiso 1 1 calc GR . . . .
C118 C 0.6747(3) 0.9386(2) 0.0490(2) 0.0315(12) Uani 1 1 d . . . . .
C29 C 0.5665(3) 0.3042(2) 0.5190(2) 0.0308(12) Uani 1 1 d . . . . .
C99 C 1.1069(3) 0.8103(2) 0.1082(2) 0.0293(12) Uani 1 1 d . . . . .
C8 C 0.6738(3) 0.2450(2) 0.1301(2) 0.0270(11) Uani 1 1 d . . . . .
C22 C 0.4704(3) 0.4455(2) 0.2371(2) 0.0272(11) Uani 1 1 d . . . . .
C1 C 0.4497(3) 0.3041(2) 0.1657(2) 0.0266(11) Uani 1 1 d . . . . .
C2 C 0.3871(3) 0.2698(2) 0.1684(2) 0.0276(11) Uani 1 1 d . . . . .
C72 C 0.7350(3) 0.5943(2) 0.2839(2) 0.0313(12) Uani 1 1 d . . . . .
C87 C 1.1977(3) 0.7126(2) 0.3682(2) 0.0355(13) Uani 1 1 d . . . . .
H87 H 1.192510 0.687273 0.404047 0.043 Uiso 1 1 calc R . . . .
C114 C 0.6730(3) 0.9115(2) 0.1588(2) 0.0281(11) Uani 1 1 d . . . . .
C100 C 1.1080(3) 0.8725(3) 0.1105(2) 0.0316(12) Uani 1 1 d . . . . .
C59 C 0.3367(3) 0.1021(2) 0.3807(2) 0.0321(12) Uani 1 1 d . . . . .
H59 H 0.339793 0.060874 0.377251 0.038 Uiso 1 1 calc R . . . .
C93 C 0.8120(3) 0.8079(2) 0.3990(2) 0.0287(11) Uani 1 1 d . . . . .
C63 C 0.4937(3) 0.0702(2) 0.3728(2) 0.0314(12) Uani 1 1 d . . . . .
C78 C 1.0487(3) 0.5520(2) 0.2603(2) 0.0291(11) Uani 1 1 d . . . . .
C23 C 0.4078(3) 0.4846(2) 0.2775(2) 0.0322(12) Uani 1 1 d . . . . .
C9 C 0.7101(3) 0.1810(2) 0.1140(2) 0.0299(12) Uani 1 1 d . . . . .
C16 C 0.7870(3) 0.3993(2) 0.2234(2) 0.0344(13) Uani 1 1 d . . . . .
C79 C 1.1086(3) 0.5143(2) 0.2162(2) 0.0376(13) Uani 1 1 d . . . . .
C34 C 0.5192(3) 0.2941(3) 0.5740(2) 0.0399(14) Uani 1 1 d . . . . .
C127 C 0.9213(4) 0.7029(3) -0.0126(3) 0.0458(15) Uani 1 1 d . . . . .
C122 C 0.7148(3) 0.8028(2) 0.2133(2) 0.0406(14) Uani 1 1 d . . . . .
H12D H 0.744758 0.789011 0.176743 0.061 Uiso 1 1 calc GR . . . .
H12E H 0.659400 0.799167 0.214989 0.061 Uiso 1 1 calc GR . . . .
H12F H 0.742223 0.777478 0.247021 0.061 Uiso 1 1 calc GR . . . .
C44 C 0.8153(3) 0.0638(2) 0.4767(2) 0.0320(12) Uani 1 1 d . . . . .
C101 C 1.1847(3) 0.8855(3) 0.1034(2) 0.0392(14) Uani 1 1 d . . . . .
H101 H 1.186440 0.925952 0.105194 0.047 Uiso 1 1 calc R . . . .
C55 C 0.7270(3) 0.1201(3) 0.2943(2) 0.0439(14) Uani 1 1 d . . . . .
H55A H 0.690931 0.120345 0.330396 0.066 Uiso 1 1 calc GR . . . .
H55B H 0.737903 0.080884 0.278823 0.066 Uiso 1 1 calc GR . . . .
H55C H 0.700965 0.153352 0.264952 0.066 Uiso 1 1 calc GR . . . .
C48 C 0.8366(3) 0.0900(2) 0.3670(2) 0.0325(12) Uani 1 1 d . . . . .
C65 C 0.5473(3) 0.0669(3) 0.4243(2) 0.0430(14) Uani 1 1 d . . . . .
H65A H 0.538832 0.035391 0.455920 0.064 Uiso 1 1 calc GR . . . .
H65B H 0.531762 0.106645 0.439543 0.064 Uiso 1 1 calc GR . . . .
H65C H 0.604653 0.056802 0.409700 0.064 Uiso 1 1 calc GR . . . .
C108 C 0.9663(3) 0.9303(3) 0.0748(3) 0.0468(15) Uani 1 1 d . . . . .
H10A H 0.957482 0.970374 0.051126 0.070 Uiso 1 1 calc GR . . . .
H10B H 0.914621 0.926334 0.094991 0.070 Uiso 1 1 calc GR . . . .
H10C H 0.988153 0.898003 0.049144 0.070 Uiso 1 1 calc GR . . . .
C123 C 0.7147(3) 0.9288(3) -0.0156(2) 0.0383(13) Uani 1 1 d . . . . .
C62 C 0.3249(3) 0.2279(2) 0.3868(2) 0.0331(12) Uani 1 1 d . . . . .
C52 C 0.6828(3) 0.0608(3) 0.5403(2) 0.0384(13) Uani 1 1 d . . . . .
H52A H 0.692273 0.017363 0.536476 0.058 Uiso 1 1 calc GR . . . .
H52B H 0.652162 0.085791 0.507746 0.058 Uiso 1 1 calc GR . . . .
H52C H 0.651762 0.070135 0.577738 0.058 Uiso 1 1 calc GR . . . .
C105 C 1.0286(3) 0.9243(3) 0.1218(2) 0.0353(13) Uani 1 1 d . . . . .
C49 C 0.7654(3) 0.0750(3) 0.5383(2) 0.0374(13) Uani 1 1 d . . . . .
C7 C 0.3296(3) 0.2822(2) 0.1254(2) 0.0369(13) Uani 1 1 d . . . . .
H7 H 0.331009 0.312287 0.092661 0.044 Uiso 1 1 calc R . . . .
C94 C 0.7475(3) 0.8168(3) 0.4448(2) 0.0414(14) Uani 1 1 d . . . . .
H94 H 0.727965 0.783502 0.462861 0.050 Uiso 1 1 calc R . . . .
C119 C 0.7114(3) 0.8716(2) 0.2151(2) 0.0302(12) Uani 1 1 d . . . . .
C91 C 1.1487(3) 0.7616(2) 0.2729(2) 0.0401(14) Uani 1 1 d . . . . .
H91 H 1.110270 0.769418 0.244448 0.048 Uiso 1 1 calc R . . . .
C28 C 0.4031(3) 0.4645(2) 0.3387(2) 0.0351(13) Uani 1 1 d . . . . .
H28 H 0.441853 0.428498 0.353981 0.042 Uiso 1 1 calc R . . . .
C45 C 0.8902(3) 0.0176(3) 0.4745(3) 0.0447(15) Uani 1 1 d . . . . .
H45 H 0.908709 -0.006846 0.509820 0.054 Uiso 1 1 calc R . . . .
C64 C 0.4862(3) 0.0034(3) 0.3736(3) 0.0497(16) Uani 1 1 d . . . . .
H64A H 0.456565 0.002102 0.340308 0.075 Uiso 1 1 calc GR . . . .
H64B H 0.456729 -0.007957 0.410476 0.075 Uiso 1 1 calc GR . . . .
H64C H 0.540562 -0.025371 0.370584 0.075 Uiso 1 1 calc GR . . . .
C60 C 0.2604(3) 0.1450(3) 0.3862(2) 0.0417(14) Uani 1 1 d . . . . .
H60 H 0.212430 0.132309 0.388575 0.050 Uiso 1 1 calc R . . . .
C126 C 0.7970(3) 0.9462(3) -0.0254(2) 0.0442(15) Uani 1 1 d . . . . .
H12G H 0.786343 0.989910 -0.022443 0.066 Uiso 1 1 calc GR . . . .
H12H H 0.822779 0.937313 -0.064461 0.066 Uiso 1 1 calc GR . . . .
H12I H 0.833113 0.922307 0.004693 0.066 Uiso 1 1 calc GR . . . .
C3 C 0.3851(3) 0.2238(3) 0.2166(2) 0.0427(15) Uani 1 1 d . . . . .
H3 H 0.423928 0.214132 0.245009 0.051 Uiso 1 1 calc R . . . .
C137 C 1.0005(3) 0.7706(3) -0.0902(2) 0.0422(14) Uani 1 1 d . . . . .
C140 C 1.0016(4) 0.8128(3) -0.0435(2) 0.0440(15) Uani 1 1 d . . . . .
H14A H 0.946232 0.829143 -0.026114 0.066 Uiso 1 1 calc GR . . . .
H14B H 1.022644 0.846669 -0.062472 0.066 Uiso 1 1 calc GR . . . .
H14C H 1.036450 0.789137 -0.012634 0.066 Uiso 1 1 calc GR . . . .
C88 C 1.2616(4) 0.7404(3) 0.3579(3) 0.0457(15) Uani 1 1 d . . . . .
H88 H 1.299476 0.733516 0.386637 0.055 Uiso 1 1 calc R . . . .
C37 C 0.6135(4) 0.3796(3) 0.3967(2) 0.0517(16) Uani 1 1 d . . . . .
H37A H 0.573438 0.419647 0.398481 0.078 Uiso 1 1 calc GR . . . .
H37B H 0.585446 0.348673 0.394826 0.078 Uiso 1 1 calc GR . . . .
H37C H 0.650945 0.381345 0.361508 0.078 Uiso 1 1 calc GR . . . .
C35 C 0.6627(4) 0.3622(3) 0.4534(2) 0.0431(15) Uani 1 1 d . . . . .
C66 C 0.5376(3) 0.0860(3) 0.3110(2) 0.0474(16) Uani 1 1 d . . . . .
H66A H 0.543583 0.127328 0.308053 0.071 Uiso 1 1 calc GR . . . .
H66B H 0.505102 0.083838 0.279661 0.071 Uiso 1 1 calc GR . . . .
H66C H 0.591342 0.056516 0.306867 0.071 Uiso 1 1 calc GR . . . .
C10 C 0.7700(3) 0.1666(3) 0.0672(2) 0.0478(16) Uani 1 1 d . . . . .
H10 H 0.789162 0.197964 0.044057 0.057 Uiso 1 1 calc R . . . .
C67 C 0.3146(3) 0.2982(3) 0.3848(2) 0.0379(13) Uani 1 1 d . . . . .
C47 C 0.9120(3) 0.0428(3) 0.3686(3) 0.0406(14) Uani 1 1 d . . . . .
H47 H 0.945201 0.035611 0.333150 0.049 Uiso 1 1 calc R . . . .
C21 C 0.8160(3) 0.3672(3) 0.2775(2) 0.0422(14) Uani 1 1 d . . . . .
H21 H 0.791876 0.337175 0.297981 0.051 Uiso 1 1 calc R . . . .
C117 C 0.5989(3) 0.9826(3) 0.0580(3) 0.0409(14) Uani 1 1 d . . . . .
H117 H 0.573273 1.006463 0.024718 0.049 Uiso 1 1 calc R . . . .
C39 C 0.4795(3) 0.2398(3) 0.5941(2) 0.0391(14) Uani 1 1 d . . . . .
C30 C 0.6055(3) 0.3536(3) 0.5093(2) 0.0401(14) Uani 1 1 d . . . . .
C33 C 0.5098(4) 0.3363(3) 0.6152(3) 0.0585(19) Uani 1 1 d . . . . .
H33 H 0.478887 0.330606 0.651360 0.070 Uiso 1 1 calc R . . . .
C115 C 0.5967(3) 0.9572(2) 0.1636(2) 0.0372(13) Uani 1 1 d . . . . .
H115 H 0.570302 0.963749 0.201584 0.045 Uiso 1 1 calc R . . . .
C27 C 0.3420(4) 0.4970(3) 0.3768(3) 0.0438(14) Uani 1 1 d . . . . .
H27 H 0.339557 0.483004 0.417672 0.053 Uiso 1 1 calc R . . . .
C51 C 0.7508(4) 0.1430(3) 0.5498(3) 0.0469(15) Uani 1 1 d . . . . .
H51A H 0.717992 0.170605 0.519604 0.070 Uiso 1 1 calc GR . . . .
H51B H 0.803203 0.151892 0.548279 0.070 Uiso 1 1 calc GR . . . .
H51C H 0.722200 0.149033 0.588689 0.070 Uiso 1 1 calc GR . . . .
C98 C 0.8401(3) 0.8582(3) 0.3727(2) 0.0401(14) Uani 1 1 d . . . . .
H98 H 0.882314 0.852698 0.342045 0.048 Uiso 1 1 calc R . . . .
C84 C 1.0973(4) 0.5288(3) 0.1562(2) 0.0508(16) Uani 1 1 d . . . . .
H84 H 1.049391 0.558587 0.143794 0.061 Uiso 1 1 calc R . . . .
C40 C 0.4872(3) 0.1941(3) 0.5483(2) 0.0415(14) Uani 1 1 d . . . . .
H40A H 0.544544 0.177090 0.535593 0.062 Uiso 1 1 calc GR . . . .
H40B H 0.457428 0.215812 0.514153 0.062 Uiso 1 1 calc GR . . . .
H40C H 0.464275 0.160930 0.566473 0.062 Uiso 1 1 calc GR . . . .
C77 C 0.7047(4) 0.5448(3) 0.3100(3) 0.0479(15) Uani 1 1 d . . . . .
H77 H 0.729267 0.519036 0.342900 0.057 Uiso 1 1 calc R . . . .
C104 C 1.1828(3) 0.7619(3) 0.1000(2) 0.0391(14) Uani 1 1 d . . . . .
C46 C 0.9381(3) 0.0071(3) 0.4209(3) 0.0459(15) Uani 1 1 d . . . . .
H46 H 0.988053 -0.024245 0.420511 0.055 Uiso 1 1 calc R . . . .
C73 C 0.6975(4) 0.6317(3) 0.2349(3) 0.0458(15) Uani 1 1 d . . . . .
H73 H 0.716684 0.665191 0.216789 0.055 Uiso 1 1 calc R . . . .
C125 C 0.7294(4) 0.8605(3) -0.0271(3) 0.0513(16) Uani 1 1 d . . . . .
H12J H 0.772410 0.833729 -0.003344 0.077 Uiso 1 1 calc GR . . . .
H12K H 0.745770 0.856863 -0.068901 0.077 Uiso 1 1 calc GR . . . .
H12L H 0.679187 0.848515 -0.016379 0.077 Uiso 1 1 calc GR . . . .
C68 C 0.3495(4) 0.3139(3) 0.4380(3) 0.0523(16) Uani 1 1 d . . . . .
H68A H 0.408016 0.293978 0.437278 0.079 Uiso 1 1 calc GR . . . .
H68B H 0.322703 0.299341 0.474770 0.079 Uiso 1 1 calc GR . . . .
H68C H 0.339586 0.358311 0.435331 0.079 Uiso 1 1 calc GR . . . .
C106 C 1.0430(4) 0.9892(3) 0.1183(3) 0.0568(18) Uani 1 1 d . . . . .
H10D H 1.081871 0.987706 0.146624 0.085 Uiso 1 1 calc GR . . . .
H10E H 0.991391 1.019321 0.127728 0.085 Uiso 1 1 calc GR . . . .
H10F H 1.064654 1.000831 0.078530 0.085 Uiso 1 1 calc GR . . . .
C53 C 0.8089(3) 0.1295(3) 0.3080(2) 0.0395(14) Uani 1 1 d . . . . .
C54 C 0.8009(3) 0.1987(3) 0.3116(3) 0.0496(16) Uani 1 1 d . . . . .
H54A H 0.765526 0.211963 0.346408 0.074 Uiso 1 1 calc GR . . . .
H54B H 0.777352 0.223564 0.276189 0.074 Uiso 1 1 calc GR . . . .
H54C H 0.854688 0.203699 0.314242 0.074 Uiso 1 1 calc GR . . . .
C69 C 0.3536(4) 0.3219(3) 0.3253(3) 0.0493(16) Uani 1 1 d . . . . .
H69A H 0.328120 0.313640 0.292804 0.074 Uiso 1 1 calc GR . . . .
H69B H 0.411914 0.301058 0.322116 0.074 Uiso 1 1 calc GR . . . .
H69C H 0.345403 0.366087 0.323421 0.074 Uiso 1 1 calc GR . . . .
C156 C 1.2338(4) 0.9514(3) 0.2305(3) 0.0539(17) Uani 1 1 d . . . . .
H156 H 1.194687 0.930098 0.229099 0.065 Uiso 1 1 calc R . . . .
C6 C 0.2709(4) 0.2502(3) 0.1310(3) 0.0496(16) Uani 1 1 d . . . . .
H6 H 0.232581 0.258907 0.102300 0.059 Uiso 1 1 calc R . . . .
C19 C 0.9183(4) 0.4231(3) 0.2708(3) 0.0568(18) Uani 1 1 d . . . . .
H19 H 0.961833 0.431050 0.286751 0.068 Uiso 1 1 calc R . . . .
C132 C 0.9635(5) 0.7169(3) -0.0699(3) 0.067(2) Uani 1 1 d . . . . .
C109 C 1.1856(3) 0.6930(3) 0.1024(2) 0.0404(14) Uani 1 1 d . . . . .
C41 C 0.3860(3) 0.2665(3) 0.6119(3) 0.0566(18) Uani 1 1 d . . . . .
H41A H 0.359553 0.292879 0.578197 0.085 Uiso 1 1 calc GR . . . .
H41B H 0.379036 0.290474 0.644817 0.085 Uiso 1 1 calc GR . . . .
H41C H 0.361452 0.232821 0.623552 0.085 Uiso 1 1 calc GR . . . .
C61 C 0.2549(3) 0.2064(3) 0.3882(2) 0.0430(15) Uani 1 1 d . . . . .
H61 H 0.202686 0.234939 0.390554 0.052 Uiso 1 1 calc R . . . .
C4 C 0.3253(4) 0.1926(3) 0.2219(3) 0.0555(18) Uani 1 1 d . . . . .
H4 H 0.322857 0.162703 0.254638 0.067 Uiso 1 1 calc R . . . .
C160 C 1.2680(5) 1.0398(4) 0.2516(3) 0.063(2) Uani 1 1 d . . . . .
H160 H 1.252138 1.079364 0.264116 0.075 Uiso 1 1 calc R . . . .
C155 C 1.2089(4) 1.0097(3) 0.2478(3) 0.0560(17) Uani 1 1 d . . . . .
C14 C 0.6807(3) 0.1340(2) 0.1475(3) 0.0400(14) Uani 1 1 d . . . . .
H14 H 0.640889 0.143341 0.179358 0.048 Uiso 1 1 calc R . . . .
C70 C 0.2221(4) 0.3367(3) 0.3871(3) 0.0598(18) Uani 1 1 d . . . . .
H70A H 0.194484 0.324991 0.424704 0.090 Uiso 1 1 calc GR . . . .
H70B H 0.196182 0.328722 0.354728 0.090 Uiso 1 1 calc GR . . . .
H70C H 0.218320 0.380403 0.383419 0.090 Uiso 1 1 calc GR . . . .
C107 C 0.9911(3) 0.9103(3) 0.1865(2) 0.0478(16) Uani 1 1 d . . . . .
H10G H 0.984764 0.868842 0.192150 0.072 Uiso 1 1 calc GR . . . .
H10H H 0.937868 0.939891 0.192656 0.072 Uiso 1 1 calc GR . . . .
H10I H 1.027305 0.913426 0.214856 0.072 Uiso 1 1 calc GR . . . .
C96 C 0.7418(4) 0.9244(3) 0.4360(3) 0.063(2) Uani 1 1 d . . . . .
H96 H 0.717542 0.963852 0.448028 0.075 Uiso 1 1 calc R . . . .
C36 C 0.7365(4) 0.3031(3) 0.4473(3) 0.0506(16) Uani 1 1 d . . . . .
H36A H 0.771523 0.309969 0.411853 0.076 Uiso 1 1 calc GR . . . .
H36B H 0.715908 0.268329 0.444263 0.076 Uiso 1 1 calc GR . . . .
H36C H 0.767838 0.294167 0.481908 0.076 Uiso 1 1 calc GR . . . .
C89 C 1.2692(4) 0.7782(3) 0.3052(3) 0.0565(18) Uani 1 1 d . . . . .
H89 H 1.312592 0.796488 0.298158 0.068 Uiso 1 1 calc R . . . .
C5 C 0.2688(4) 0.2054(3) 0.1789(3) 0.0546(17) Uani 1 1 d . . . . .
H5 H 0.229345 0.183555 0.182456 0.066 Uiso 1 1 calc R . . . .
C112 C 1.1516(4) 0.6699(3) 0.1629(3) 0.0621(19) Uani 1 1 d . . . . .
H11A H 1.177378 0.681069 0.193638 0.093 Uiso 1 1 calc GR . . . .
H11B H 1.162993 0.625363 0.166514 0.093 Uiso 1 1 calc GR . . . .
H11C H 1.092819 0.688642 0.167267 0.093 Uiso 1 1 calc GR . . . .
C26 C 0.2848(4) 0.5497(3) 0.3551(3) 0.0600(19) Uani 1 1 d . . . . .
H26 H 0.242628 0.570918 0.380923 0.072 Uiso 1 1 calc R . . . .
C12 C 0.7712(5) 0.0600(3) 0.0876(3) 0.068(2) Uani 1 1 d . . . . .
H12 H 0.792099 0.019118 0.078578 0.082 Uiso 1 1 calc R . . . .
C17 C 0.8253(4) 0.4435(3) 0.1933(3) 0.0563(18) Uani 1 1 d . . . . .
H17 H 0.806614 0.465807 0.157150 0.068 Uiso 1 1 calc R . . . .
C90 C 1.2125(4) 0.7893(3) 0.2624(3) 0.0572(18) Uani 1 1 d . . . . .
H90 H 1.217381 0.815219 0.226946 0.069 Uiso 1 1 calc R . . . .
C11 C 0.8014(4) 0.1058(4) 0.0550(3) 0.071(2) Uani 1 1 d . . . . .
H11 H 0.843232 0.095795 0.024520 0.085 Uiso 1 1 calc R . . . .
C116 C 0.5599(3) 0.9925(3) 0.1146(3) 0.0476(15) Uani 1 1 d . . . . .
H116 H 0.509378 1.022674 0.118984 0.057 Uiso 1 1 calc R . . . .
C24 C 0.3499(4) 0.5394(3) 0.2560(3) 0.068(2) Uani 1 1 d . . . . .
H24 H 0.352048 0.554310 0.215319 0.082 Uiso 1 1 calc R . . . .
C124 C 0.6595(4) 0.9707(3) -0.0635(3) 0.067(2) Uani 1 1 d . . . . .
H12M H 0.606323 0.962644 -0.058432 0.101 Uiso 1 1 calc GR . . . .
H12N H 0.685103 0.961948 -0.102703 0.101 Uiso 1 1 calc GR . . . .
H12O H 0.652602 1.013686 -0.059418 0.101 Uiso 1 1 calc GR . . . .
C32 C 0.5430(4) 0.3852(4) 0.6061(3) 0.068(2) Uani 1 1 d . . . . .
H32 H 0.532933 0.413152 0.634360 0.082 Uiso 1 1 calc R . . . .
C42 C 0.5218(4) 0.2003(3) 0.6491(3) 0.0595(19) Uani 1 1 d . . . . .
H42A H 0.515484 0.226194 0.680435 0.089 Uiso 1 1 calc GR . . . .
H42B H 0.579728 0.182873 0.638214 0.089 Uiso 1 1 calc GR . . . .
H42C H 0.496726 0.167255 0.662976 0.089 Uiso 1 1 calc GR . . . .
C31 C 0.5920(4) 0.3921(3) 0.5539(3) 0.0552(17) Uani 1 1 d . . . . .
H31 H 0.617195 0.424269 0.548405 0.066 Uiso 1 1 calc R . . . .
C103 C 1.2561(3) 0.7796(3) 0.0926(2) 0.0504(17) Uani 1 1 d . . . . .
H103 H 1.306065 0.749173 0.086744 0.061 Uiso 1 1 calc R . . . .
C75 C 0.6031(4) 0.5702(3) 0.2389(3) 0.0550(17) Uani 1 1 d . . . . .
H75 H 0.559409 0.561987 0.223300 0.066 Uiso 1 1 calc R . . . .
C50 C 0.8111(4) 0.0332(3) 0.5909(3) 0.065(2) Uani 1 1 d . . . . .
H50A H 0.863387 0.041442 0.591972 0.098 Uiso 1 1 calc GR . . . .
H50B H 0.820272 -0.009821 0.585732 0.098 Uiso 1 1 calc GR . . . .
H50C H 0.778158 0.041879 0.627864 0.098 Uiso 1 1 calc GR . . . .
C139 C 1.0878(4) 0.7476(3) -0.1188(3) 0.0642(19) Uani 1 1 d . . . . .
H13A H 1.111081 0.782151 -0.129600 0.096 Uiso 1 1 calc GR . . . .
H13B H 1.086401 0.729129 -0.154154 0.096 Uiso 1 1 calc GR . . . .
H13C H 1.121322 0.717086 -0.090829 0.096 Uiso 1 1 calc GR . . . .
C120 C 0.6592(3) 0.8909(3) 0.2734(2) 0.0479(16) Uani 1 1 d . . . . .
H12P H 0.685003 0.864337 0.307215 0.072 Uiso 1 1 calc GR . . . .
H12Q H 0.604527 0.886746 0.272405 0.072 Uiso 1 1 calc GR . . . .
H12R H 0.655673 0.933461 0.276879 0.072 Uiso 1 1 calc GR . . . .
C76 C 0.6384(4) 0.5333(3) 0.2879(3) 0.0558(18) Uani 1 1 d . . . . .
H76 H 0.617956 0.500480 0.306366 0.067 Uiso 1 1 calc R . . . .
C111 C 1.1465(5) 0.6816(3) 0.0511(3) 0.072(2) Uani 1 1 d . . . . .
H11D H 1.087932 0.701618 0.054844 0.108 Uiso 1 1 calc GR . . . .
H11E H 1.155805 0.637489 0.051346 0.108 Uiso 1 1 calc GR . . . .
H11F H 1.170417 0.698283 0.014141 0.108 Uiso 1 1 calc GR . . . .
C74 C 0.6321(4) 0.6197(3) 0.2125(3) 0.0549(17) Uani 1 1 d . . . . .
H74 H 0.607391 0.645117 0.179513 0.066 Uiso 1 1 calc R . . . .
C102 C 1.2578(3) 0.8397(3) 0.0937(3) 0.0505(16) Uani 1 1 d . . . . .
H102 H 1.307973 0.849541 0.087918 0.061 Uiso 1 1 calc R . . . .
C83 C 1.1560(5) 0.4998(3) 0.1134(3) 0.071(2) Uani 1 1 d . . . . .
H83 H 1.147222 0.509996 0.072817 0.085 Uiso 1 1 calc R . . . .
C20 C 0.8806(4) 0.3797(3) 0.3011(3) 0.0526(16) Uani 1 1 d . . . . .
H20 H 0.898748 0.358645 0.337825 0.063 Uiso 1 1 calc R . . . .
C128 C 0.8805(5) 0.6556(3) -0.0041(3) 0.072(2) Uani 1 1 d . . . . .
C95 C 0.7130(4) 0.8758(3) 0.4627(3) 0.0613(19) Uani 1 1 d . . . . .
H95 H 0.670267 0.882050 0.493022 0.074 Uiso 1 1 calc R . . . .
C133 C 0.8299(5) 0.6414(3) 0.0544(3) 0.064(2) Uani 1 1 d . . . . .
C18 C 0.8912(4) 0.4543(3) 0.2172(3) 0.066(2) Uani 1 1 d . . . . .
H18 H 0.917118 0.483113 0.196401 0.079 Uiso 1 1 calc R . . . .
C136 C 0.8808(5) 0.6257(4) 0.1081(3) 0.091(3) Uani 1 1 d . . . . .
H13D H 0.915389 0.583414 0.109254 0.137 Uiso 1 1 calc GR . . . .
H13E H 0.844546 0.630203 0.144178 0.137 Uiso 1 1 calc GR . . . .
H13F H 0.914971 0.653470 0.105116 0.137 Uiso 1 1 calc GR . . . .
C97 C 0.8057(4) 0.9167(3) 0.3918(3) 0.0539(17) Uani 1 1 d . . . . .
H97 H 0.825716 0.950186 0.374894 0.065 Uiso 1 1 calc R . . . .
C134 C 0.7567(5) 0.7006(4) 0.0649(4) 0.086(3) Uani 1 1 d . . . . .
H13G H 0.778302 0.734062 0.070630 0.129 Uiso 1 1 calc GR . . . .
H13H H 0.722332 0.691479 0.099986 0.129 Uiso 1 1 calc GR . . . .
H13I H 0.724375 0.712759 0.030665 0.129 Uiso 1 1 calc GR . . . .
C38 C 0.7023(4) 0.4151(3) 0.4544(3) 0.064(2) Uani 1 1 d . . . . .
H38A H 0.659603 0.453977 0.455445 0.096 Uiso 1 1 calc GR . . . .
H38B H 0.739149 0.417515 0.419027 0.096 Uiso 1 1 calc GR . . . .
H38C H 0.732759 0.406947 0.489398 0.096 Uiso 1 1 calc GR . . . .
C56 C 0.8710(4) 0.1103(3) 0.2537(3) 0.063(2) Uani 1 1 d . . . . .
H56A H 0.848665 0.134114 0.217501 0.095 Uiso 1 1 calc GR . . . .
H56B H 0.880440 0.066629 0.251131 0.095 Uiso 1 1 calc GR . . . .
H56C H 0.922449 0.118182 0.258563 0.095 Uiso 1 1 calc GR . . . .
C142 C 0.0296(4) 0.2659(4) 0.4054(4) 0.075(2) Uani 1 1 d . . . . .
H142 H 0.045090 0.301657 0.389693 0.090 Uiso 1 1 calc R . . . .
C82 C 1.2272(5) 0.4561(3) 0.1313(3) 0.077(2) Uani 1 1 d . . . . .
H82 H 1.267522 0.437753 0.102715 0.092 Uiso 1 1 calc R . . . .
C158 C 1.3759(4) 0.9521(4) 0.2182(3) 0.066(2) Uani 1 1 d . . . . .
H158 H 1.431678 0.933290 0.208293 0.079 Uiso 1 1 calc R . . . .
C161 C 1.1205(4) 1.0400(4) 0.2652(3) 0.077(2) Uani 1 1 d . . . . .
H16A H 1.095439 1.067469 0.231583 0.115 Uiso 1 1 calc GR . . . .
H16B H 1.116723 1.063442 0.298029 0.115 Uiso 1 1 calc GR . . . .
H16C H 1.091991 1.008517 0.277146 0.115 Uiso 1 1 calc GR . . . .
C80 C 1.1804(4) 0.4685(3) 0.2342(3) 0.079(2) Uani 1 1 d . . . . .
H80 H 1.188662 0.457718 0.274816 0.094 Uiso 1 1 calc R . . . .
C131 C 0.9627(5) 0.6804(4) -0.1151(3) 0.083(2) Uani 1 1 d . . . . .
H131 H 0.987701 0.689660 -0.152825 0.100 Uiso 1 1 calc R . . . .
C13 C 0.7102(4) 0.0735(3) 0.1335(3) 0.0590(18) Uani 1 1 d . . . . .
H13 H 0.689214 0.042178 0.154923 0.071 Uiso 1 1 calc R . . . .
C129 C 0.8846(6) 0.6202(4) -0.0513(3) 0.091(3) Uani 1 1 d . . . . .
H129 H 0.858465 0.588579 -0.045224 0.109 Uiso 1 1 calc R . . . .
C157 C 1.3174(4) 0.9229(4) 0.2149(3) 0.069(2) Uani 1 1 d . . . . .
H157 H 1.333064 0.883522 0.202080 0.082 Uiso 1 1 calc R . . . .
C138 C 0.9482(5) 0.8142(4) -0.1401(3) 0.082(2) Uani 1 1 d . . . . .
H13J H 0.890710 0.825361 -0.125690 0.123 Uiso 1 1 calc GR . . . .
H13K H 0.955328 0.792832 -0.174917 0.123 Uiso 1 1 calc GR . . . .
H13L H 0.966173 0.851239 -0.150457 0.123 Uiso 1 1 calc GR . . . .
C159 C 1.3497(6) 1.0116(4) 0.2371(3) 0.084(3) Uani 1 1 d . . . . .
H159 H 1.388894 1.032407 0.239904 0.101 Uiso 1 1 calc R . . . .
C143 C 0.0074(5) 0.2557(5) 0.4642(5) 0.097(3) Uani 1 1 d . . . . .
H143 H 0.006853 0.285678 0.488431 0.117 Uiso 1 1 calc R . . . .
C110 C 1.2778(4) 0.6505(3) 0.0969(3) 0.079(2) Uani 1 1 d . . . . .
H11G H 1.303766 0.661226 0.058298 0.118 Uiso 1 1 calc GR . . . .
H11H H 1.278069 0.607444 0.101038 0.118 Uiso 1 1 calc GR . . . .
H11I H 1.307611 0.656838 0.127869 0.118 Uiso 1 1 calc GR . . . .
C149 C 0.4808(5) 0.7502(4) 0.0479(5) 0.084(3) Uani 1 1 d . . . . .
H149 H 0.470936 0.724500 0.022717 0.101 Uiso 1 1 calc R . . . .
C130 C 0.9267(6) 0.6311(4) -0.1068(4) 0.098(3) Uani 1 1 d . . . . .
H130 H 0.930713 0.606470 -0.137235 0.118 Uiso 1 1 calc R . . . .
C141 C 0.0289(4) 0.2218(4) 0.3683(4) 0.075(2) Uani 1 1 d . . . . .
C146 C 0.0050(5) 0.1701(4) 0.3924(5) 0.090(3) Uani 1 1 d . . . . .
H146 H 0.003612 0.140690 0.367991 0.108 Uiso 1 1 calc R . . . .
C152 C 0.5128(7) 0.8245(7) 0.1196(7) 0.131(6) Uani 1 1 d . . . . .
H152 H 0.525580 0.850166 0.143423 0.158 Uiso 1 1 calc R . . . .
C148 C 0.4958(5) 0.8074(5) 0.0235(5) 0.085(3) Uani 1 1 d . . . . .
C81 C 1.2392(5) 0.4393(4) 0.1918(3) 0.095(3) Uani 1 1 d . . . . .
H81 H 1.286367 0.408508 0.203927 0.113 Uiso 1 1 calc R . . . .
C25 C 0.2895(5) 0.5714(3) 0.2953(3) 0.091(3) Uani 1 1 d . . . . .
H25 H 0.251332 0.608162 0.281074 0.109 Uiso 1 1 calc R . . . .
C150 C 0.4807(6) 0.7325(5) 0.1074(6) 0.110(3) Uani 1 1 d . . . . .
H150 H 0.470764 0.694613 0.122948 0.132 Uiso 1 1 calc R . . . .
C135 C 0.7897(7) 0.5894(4) 0.0528(4) 0.129(4) Uani 1 1 d . . . . .
H13M H 0.760031 0.597760 0.017402 0.193 Uiso 1 1 calc GR . . . .
H13N H 0.751966 0.587487 0.087775 0.193 Uiso 1 1 calc GR . . . .
H13O H 0.831860 0.550220 0.052270 0.193 Uiso 1 1 calc GR . . . .
C153 C 0.5125(5) 0.8423(5) 0.0608(7) 0.120(4) Uani 1 1 d . . . . .
H153 H 0.524005 0.879721 0.045366 0.145 Uiso 1 1 calc R . . . .
C144 C -0.0162(7) 0.1991(6) 0.4925(6) 0.127(4) Uani 1 1 d . . . . .
H144 H -0.028860 0.191161 0.533562 0.153 Uiso 1 1 calc R . . . .
C154 C 0.4879(6) 0.8276(5) -0.0422(6) 0.144(5) Uani 1 1 d . . . . .
H15A H 0.485933 0.792969 -0.061543 0.216 Uiso 1 1 calc GR . . . .
H15B H 0.534827 0.841724 -0.059299 0.216 Uiso 1 1 calc GR . . . .
H15C H 0.437985 0.860931 -0.047881 0.216 Uiso 1 1 calc GR . . . .
C151 C 0.4959(7) 0.7715(7) 0.1473(6) 0.133(5) Uani 1 1 d . . . . .
H151 H 0.494130 0.761225 0.188797 0.160 Uiso 1 1 calc R . . . .
C145 C -0.0177(6) 0.1614(6) 0.4541(7) 0.128(4) Uani 1 1 d . . . . .
H145 H -0.034988 0.126118 0.468805 0.153 Uiso 1 1 calc R . . . .
C147 C 0.0542(6) 0.2325(5) 0.3053(4) 0.143(5) Uani 1 1 d . . . . .
H14D H 0.104703 0.201299 0.295719 0.215 Uiso 1 1 calc GR . . . .
H14E H 0.063145 0.273115 0.296392 0.215 Uiso 1 1 calc GR . . . .
H14F H 0.011642 0.230291 0.281801 0.215 Uiso 1 1 calc GR . . . .
S3A S 0.6695(2) 0.43549(15) 0.14130(14) 0.0381(6) Uani 0.579(4) 1 d D . P A 2
S2A S 0.6725(2) 0.31048(18) 0.07858(18) 0.0333(9) Uani 0.579(4) 1 d D . P A 2
S4A S 0.4645(2) 0.4680(2) 0.1617(2) 0.0394(10) Uani 0.579(4) 1 d D . P A 2
S1A S 0.4721(3) 0.3445(2) 0.09888(19) 0.0317(9) Uani 0.579(4) 1 d D . P A 2
O1B O 0.5064(6) 0.2812(5) 0.2029(5) 0.026(2) Uani 0.421(4) 1 d D . P A 1
O2B O 0.6717(5) 0.2525(5) 0.1868(5) 0.023(2) Uani 0.421(4) 1 d D . P A 1
O3B O 0.6737(9) 0.3578(9) 0.2388(12) 0.023(4) Uani 0.421(4) 1 d D . P A 1
O4B O 0.4998(6) 0.3888(6) 0.2563(8) 0.023(2) Uani 0.421(4) 1 d D . P A 1

loop_
_atom_site_aniso_label
_atom_site_aniso_U_11
_atom_site_aniso_U_22
_atom_site_aniso_U_33
_atom_site_aniso_U_23
_atom_site_aniso_U_13
_atom_site_aniso_U_12
Pt2 0.03653(12) 0.02490(11) 0.01881(10) 0.00388(8) -0.00144(8) -0.00397(9)
Pt1 0.03742(12) 0.02495(11) 0.02153(11) 0.00464(8) -0.00218(8) -0.00801(9)
Ce1 0.02471(14) 0.02290(15) 0.01979(14) 0.00063(11) -0.00218(11) -0.00494(11)
Ce2 0.02687(14) 0.02176(15) 0.01894(14) 0.00152(11) -0.00275(11) -0.00179(11)
V2 0.0259(4) 0.0205(4) 0.0167(4) 0.0010(3) -0.0009(3) -0.0027(3)
V1 0.0303(5) 0.0220(4) 0.0191(4) 0.0003(3) -0.0006(3) -0.0071(4)
S7 0.0375(7) 0.0397(8) 0.0188(6) 0.0021(6) -0.0027(5) -0.0075(6)
S8 0.0365(7) 0.0331(8) 0.0225(7) 0.0013(6) 0.0060(5) -0.0054(6)
S5 0.0517(9) 0.0299(8) 0.0316(7) 0.0079(6) -0.0074(6) -0.0156(7)
S6 0.0466(8) 0.0294(8) 0.0252(7) 0.0019(6) -0.0040(6) 0.0058(6)
S1B 0.029(3) 0.027(3) 0.033(3) 0.0042(19) -0.006(2) -0.008(2)
S2B 0.035(3) 0.034(3) 0.0223(18) 0.0008(16) 0.000(2) -0.009(2)
S4B 0.060(4) 0.020(2) 0.033(2) -0.0020(16) 0.003(3) -0.007(3)
S3B 0.0525(19) 0.0293(18) 0.0354(15) 0.0086(12) -0.0084(12) -0.0201(14)
O9 0.0274(18) 0.0245(19) 0.0329(19) 0.0036(15) 0.0006(15) -0.0089(15)
O8 0.0297(19) 0.032(2) 0.0271(18) -0.0008(15) -0.0015(15) -0.0136(16)
O13 0.0249(17) 0.0220(18) 0.0193(17) -0.0004(14) -0.0016(13) -0.0034(14)
O12 0.0342(19) 0.0254(19) 0.0190(17) -0.0001(14) 0.0038(14) -0.0059(15)
O11 0.0289(18) 0.037(2) 0.0190(17) 0.0018(15) -0.0030(14) -0.0087(16)
O15 0.0220(17) 0.029(2) 0.0324(19) -0.0026(16) -0.0071(15) 0.0001(15)
O10 0.038(2) 0.0223(19) 0.0229(18) -0.0011(15) -0.0049(15) 0.0023(16)
O7 0.0225(17) 0.031(2) 0.0322(19) 0.0033(16) -0.0049(15) -0.0017(15)
O14 0.037(2) 0.039(2) 0.0290(19) -0.0012(17) -0.0019(16) -0.0160(17)
O6 0.037(2) 0.035(2) 0.0293(19) -0.0104(17) 0.0008(16) -0.0105(17)
O5 0.0329(19) 0.0244(18) 0.0182(16) -0.0013(14) 0.0015(14) -0.0096(15)
O16 0.048(2) 0.030(2) 0.033(2) -0.0121(17) 0.0042(17) -0.0115(18)
O3A 0.025(5) 0.017(7) 0.026(7) -0.002(4) 0.005(4) -0.004(5)
O4A 0.019(4) 0.034(5) 0.025(4) -0.004(3) -0.011(4) 0.007(3)
O2A 0.031(4) 0.024(4) 0.022(4) -0.004(3) -0.006(4) -0.008(4)
O1A 0.035(5) 0.033(5) 0.017(4) -0.005(3) -0.001(3) -0.014(4)
C85 0.025(3) 0.026(3) 0.022(3) -0.006(2) -0.004(2) 0.003(2)
C57 0.027(3) 0.036(3) 0.019(2) 0.001(2) -0.001(2) -0.012(2)
C113 0.021(2) 0.027(3) 0.039(3) 0.001(2) -0.007(2) -0.004(2)
C58 0.031(3) 0.026(3) 0.022(3) 0.000(2) -0.002(2) -0.010(2)
C71 0.032(3) 0.024(3) 0.028(3) -0.003(2) 0.003(2) -0.005(2)
C15 0.040(3) 0.023(3) 0.033(3) -0.003(2) 0.002(2) -0.009(2)
C92 0.024(3) 0.027(3) 0.023(3) -0.001(2) -0.004(2) -0.002(2)
C43 0.017(2) 0.026(3) 0.040(3) 0.000(2) -0.003(2) -0.006(2)
C86 0.036(3) 0.024(3) 0.028(3) -0.009(2) -0.002(2) -0.006(2)
C121 0.030(3) 0.043(3) 0.029(3) -0.001(2) -0.002(2) -0.009(2)
C118 0.023(3) 0.034(3) 0.037(3) 0.000(2) -0.009(2) -0.008(2)
C29 0.029(3) 0.036(3) 0.029(3) -0.005(2) -0.004(2) -0.011(2)
C99 0.032(3) 0.036(3) 0.021(3) 0.003(2) -0.001(2) -0.013(2)
C8 0.030(3) 0.031(3) 0.020(3) -0.001(2) -0.004(2) -0.011(2)
C22 0.032(3) 0.020(3) 0.030(3) -0.007(2) -0.004(2) -0.005(2)
C1 0.029(3) 0.026(3) 0.023(3) -0.007(2) -0.001(2) -0.003(2)
C2 0.030(3) 0.030(3) 0.022(3) -0.003(2) -0.005(2) -0.005(2)
C72 0.031(3) 0.027(3) 0.036(3) -0.006(2) 0.004(2) -0.009(2)
C87 0.044(3) 0.031(3) 0.031(3) 0.000(2) -0.011(2) -0.009(3)
C114 0.020(2) 0.028(3) 0.034(3) 0.001(2) 0.000(2) -0.006(2)
C100 0.028(3) 0.041(3) 0.025(3) 0.005(2) -0.005(2) -0.012(2)
C59 0.034(3) 0.030(3) 0.034(3) 0.003(2) -0.005(2) -0.014(2)
C93 0.031(3) 0.030(3) 0.027(3) -0.006(2) -0.005(2) -0.008(2)
C63 0.026(3) 0.031(3) 0.040(3) -0.008(2) 0.001(2) -0.011(2)
C78 0.037(3) 0.024(3) 0.021(3) 0.000(2) -0.006(2) -0.003(2)
C23 0.037(3) 0.025(3) 0.034(3) -0.007(2) -0.007(2) -0.005(2)
C9 0.029(3) 0.036(3) 0.022(3) -0.008(2) -0.003(2) -0.004(2)
C16 0.033(3) 0.032(3) 0.041(3) -0.009(3) 0.000(2) -0.010(2)
C79 0.044(3) 0.025(3) 0.036(3) -0.002(2) -0.005(3) 0.004(2)
C34 0.037(3) 0.048(4) 0.034(3) -0.010(3) 0.002(2) -0.011(3)
C127 0.061(4) 0.048(4) 0.038(3) -0.018(3) 0.005(3) -0.028(3)
C122 0.036(3) 0.035(3) 0.048(3) 0.006(3) -0.004(3) -0.011(3)
C44 0.021(3) 0.035(3) 0.038(3) 0.001(2) -0.008(2) -0.006(2)
C101 0.036(3) 0.039(3) 0.042(3) 0.009(3) -0.005(3) -0.015(3)
C55 0.048(4) 0.044(4) 0.034(3) 0.003(3) -0.005(3) -0.006(3)
C48 0.020(3) 0.034(3) 0.042(3) 0.001(2) 0.000(2) -0.008(2)
C65 0.042(3) 0.035(3) 0.048(4) 0.004(3) -0.009(3) -0.007(3)
C108 0.037(3) 0.044(4) 0.054(4) 0.001(3) -0.013(3) -0.004(3)
C123 0.032(3) 0.042(3) 0.040(3) -0.001(3) -0.009(2) -0.007(3)
C62 0.030(3) 0.033(3) 0.032(3) 0.000(2) 0.003(2) -0.004(2)
C52 0.040(3) 0.039(3) 0.034(3) -0.002(3) 0.007(2) -0.013(3)
C105 0.033(3) 0.036(3) 0.039(3) -0.005(3) -0.002(2) -0.013(3)
C49 0.031(3) 0.041(3) 0.037(3) 0.005(3) -0.008(2) -0.007(3)
C7 0.045(3) 0.032(3) 0.036(3) -0.003(2) -0.011(3) -0.011(3)
C94 0.044(3) 0.043(4) 0.030(3) -0.005(3) -0.001(3) -0.002(3)
C119 0.029(3) 0.029(3) 0.030(3) 0.002(2) -0.002(2) -0.007(2)
C91 0.053(4) 0.035(3) 0.035(3) 0.005(3) -0.015(3) -0.016(3)
C28 0.039(3) 0.025(3) 0.034(3) -0.003(2) -0.005(2) 0.001(2)
C45 0.032(3) 0.045(4) 0.051(4) 0.007(3) -0.015(3) -0.003(3)
C64 0.040(3) 0.036(4) 0.074(4) -0.019(3) 0.006(3) -0.011(3)
C60 0.027(3) 0.048(4) 0.051(4) 0.008(3) -0.005(3) -0.019(3)
C126 0.055(4) 0.043(4) 0.032(3) -0.002(3) 0.001(3) -0.011(3)
C3 0.049(4) 0.058(4) 0.030(3) 0.006(3) -0.017(3) -0.029(3)
C137 0.047(3) 0.053(4) 0.031(3) -0.009(3) 0.001(3) -0.020(3)
C140 0.061(4) 0.040(4) 0.037(3) -0.002(3) -0.004(3) -0.026(3)
C88 0.054(4) 0.041(4) 0.048(4) 0.003(3) -0.028(3) -0.017(3)
C37 0.066(4) 0.046(4) 0.038(3) 0.005(3) -0.009(3) -0.012(3)
C35 0.060(4) 0.044(4) 0.035(3) -0.005(3) -0.003(3) -0.029(3)
C66 0.040(3) 0.059(4) 0.048(4) -0.020(3) 0.016(3) -0.023(3)
C10 0.043(3) 0.059(4) 0.032(3) -0.012(3) 0.001(3) 0.002(3)
C67 0.035(3) 0.032(3) 0.038(3) 0.005(3) 0.002(2) -0.003(2)
C47 0.026(3) 0.041(3) 0.046(3) 0.000(3) 0.005(3) -0.003(3)
C21 0.043(3) 0.044(4) 0.043(3) -0.001(3) -0.007(3) -0.017(3)
C117 0.032(3) 0.038(3) 0.048(4) 0.007(3) -0.016(3) -0.003(3)
C39 0.033(3) 0.048(4) 0.036(3) -0.002(3) 0.003(2) -0.016(3)
C30 0.044(3) 0.041(3) 0.040(3) -0.009(3) -0.003(3) -0.016(3)
C33 0.067(4) 0.077(5) 0.039(4) -0.027(4) 0.013(3) -0.028(4)
C115 0.023(3) 0.039(3) 0.043(3) -0.001(3) 0.001(2) -0.001(2)
C27 0.057(4) 0.035(3) 0.038(3) -0.013(3) 0.000(3) -0.007(3)
C51 0.053(4) 0.058(4) 0.041(3) -0.010(3) -0.001(3) -0.030(3)
C98 0.048(3) 0.038(3) 0.035(3) -0.006(3) -0.005(3) -0.011(3)
C84 0.069(4) 0.035(3) 0.036(3) -0.008(3) -0.013(3) 0.010(3)
C40 0.046(3) 0.039(3) 0.044(3) 0.000(3) -0.002(3) -0.021(3)
C77 0.048(4) 0.037(4) 0.055(4) 0.015(3) -0.009(3) -0.015(3)
C104 0.044(3) 0.036(3) 0.025(3) 0.007(2) -0.001(2) 0.001(3)
C46 0.021(3) 0.042(4) 0.066(4) -0.005(3) -0.005(3) 0.004(2)
C73 0.051(4) 0.039(4) 0.049(4) 0.008(3) -0.010(3) -0.019(3)
C125 0.062(4) 0.059(4) 0.041(4) -0.009(3) -0.011(3) -0.025(3)
C68 0.060(4) 0.035(4) 0.055(4) -0.001(3) 0.001(3) -0.006(3)
C106 0.052(4) 0.043(4) 0.079(5) -0.009(4) -0.003(3) -0.018(3)
C53 0.031(3) 0.040(3) 0.037(3) 0.007(3) 0.009(2) -0.005(3)
C54 0.041(3) 0.039(4) 0.061(4) 0.015(3) -0.001(3) -0.011(3)
C69 0.057(4) 0.035(3) 0.054(4) 0.004(3) -0.002(3) -0.015(3)
C156 0.056(4) 0.044(4) 0.064(4) -0.006(3) -0.005(3) -0.018(3)
C6 0.059(4) 0.049(4) 0.049(4) 0.001(3) -0.021(3) -0.024(3)
C19 0.050(4) 0.057(5) 0.076(5) -0.018(4) -0.012(4) -0.027(4)
C132 0.103(6) 0.073(5) 0.040(4) -0.028(4) 0.020(4) -0.047(5)
C109 0.050(4) 0.031(3) 0.031(3) -0.001(2) 0.008(3) -0.004(3)
C41 0.044(4) 0.074(5) 0.056(4) -0.016(4) 0.008(3) -0.023(3)
C61 0.026(3) 0.045(4) 0.050(4) 0.007(3) 0.000(3) -0.005(3)
C4 0.081(5) 0.066(5) 0.036(3) 0.011(3) -0.015(3) -0.051(4)
C160 0.082(5) 0.070(5) 0.050(4) -0.010(4) -0.003(4) -0.041(5)
C155 0.067(5) 0.063(5) 0.035(3) 0.005(3) -0.013(3) -0.015(4)
C14 0.042(3) 0.031(3) 0.049(4) -0.011(3) 0.000(3) -0.011(3)
C70 0.050(4) 0.039(4) 0.075(5) 0.004(3) 0.001(3) 0.004(3)
C107 0.041(3) 0.057(4) 0.048(4) -0.018(3) 0.004(3) -0.015(3)
C96 0.084(5) 0.045(4) 0.053(4) -0.028(4) -0.019(4) 0.009(4)
C36 0.048(4) 0.057(4) 0.048(4) 0.002(3) 0.002(3) -0.024(3)
C89 0.072(5) 0.062(5) 0.048(4) 0.005(3) -0.013(3) -0.043(4)
C5 0.068(4) 0.065(5) 0.048(4) -0.001(3) -0.015(3) -0.043(4)
C112 0.093(5) 0.046(4) 0.038(4) 0.004(3) 0.009(3) -0.016(4)
C26 0.054(4) 0.059(4) 0.051(4) -0.023(4) -0.001(3) 0.016(3)
C12 0.079(5) 0.050(5) 0.072(5) -0.039(4) -0.026(4) 0.010(4)
C17 0.064(4) 0.056(4) 0.056(4) 0.012(3) -0.015(3) -0.032(4)
C90 0.082(5) 0.060(5) 0.043(4) 0.010(3) -0.016(3) -0.046(4)
C11 0.061(5) 0.083(6) 0.045(4) -0.030(4) 0.000(3) 0.025(4)
C116 0.026(3) 0.044(4) 0.062(4) 0.000(3) -0.010(3) 0.006(3)
C24 0.085(5) 0.052(4) 0.040(4) -0.007(3) -0.012(3) 0.029(4)
C124 0.056(4) 0.087(6) 0.040(4) 0.006(4) -0.021(3) 0.009(4)
C32 0.091(5) 0.081(6) 0.050(4) -0.036(4) 0.015(4) -0.045(5)
C42 0.055(4) 0.083(5) 0.044(4) 0.013(4) -0.009(3) -0.033(4)
C31 0.078(5) 0.050(4) 0.050(4) -0.011(3) -0.002(3) -0.036(4)
C103 0.034(3) 0.065(5) 0.036(3) 0.011(3) 0.001(3) 0.002(3)
C75 0.051(4) 0.056(4) 0.070(5) -0.017(4) -0.009(3) -0.027(3)
C50 0.050(4) 0.093(6) 0.040(4) 0.008(4) -0.013(3) -0.007(4)
C139 0.058(4) 0.070(5) 0.067(5) -0.019(4) 0.008(4) -0.022(4)
C120 0.043(3) 0.054(4) 0.040(3) -0.002(3) 0.011(3) -0.010(3)
C76 0.051(4) 0.042(4) 0.081(5) 0.000(4) -0.002(4) -0.027(3)
C111 0.118(7) 0.047(4) 0.045(4) -0.002(3) -0.007(4) -0.015(4)
C74 0.060(4) 0.047(4) 0.064(4) 0.009(3) -0.023(3) -0.026(3)
C102 0.033(3) 0.063(5) 0.053(4) 0.013(3) -0.003(3) -0.018(3)
C83 0.096(6) 0.052(4) 0.041(4) -0.016(3) -0.008(4) 0.019(4)
C20 0.044(4) 0.058(4) 0.057(4) -0.003(3) -0.015(3) -0.013(3)
C128 0.125(7) 0.058(5) 0.050(4) -0.020(4) 0.009(4) -0.054(5)
C95 0.064(4) 0.065(5) 0.044(4) -0.026(4) 0.003(3) 0.006(4)
C133 0.117(6) 0.052(4) 0.043(4) -0.012(3) 0.020(4) -0.061(5)
C18 0.074(5) 0.070(5) 0.072(5) 0.001(4) -0.012(4) -0.052(4)
C136 0.100(6) 0.102(7) 0.070(5) 0.043(5) -0.040(5) -0.039(5)
C97 0.069(4) 0.037(4) 0.065(4) -0.014(3) -0.019(4) -0.019(3)
C134 0.072(5) 0.095(7) 0.089(6) 0.024(5) -0.003(5) -0.039(5)
C38 0.091(5) 0.054(4) 0.058(4) 0.002(3) 0.002(4) -0.043(4)
C56 0.053(4) 0.066(5) 0.050(4) 0.011(3) 0.014(3) -0.001(3)
C142 0.047(4) 0.087(6) 0.095(6) -0.052(5) -0.005(4) -0.007(4)
C82 0.079(5) 0.068(5) 0.064(5) -0.025(4) 0.007(4) 0.011(4)
C158 0.053(4) 0.081(6) 0.065(5) -0.012(4) -0.002(4) -0.018(4)
C161 0.059(5) 0.091(6) 0.055(4) 0.004(4) -0.005(4) 0.011(4)
C80 0.083(5) 0.075(5) 0.041(4) -0.008(4) -0.005(4) 0.036(4)
C131 0.114(7) 0.083(6) 0.061(5) -0.022(5) 0.008(5) -0.040(5)
C13 0.056(4) 0.033(4) 0.091(5) -0.013(4) -0.021(4) -0.009(3)
C129 0.146(8) 0.081(6) 0.061(5) -0.020(5) 0.011(5) -0.057(6)
C157 0.068(5) 0.065(5) 0.074(5) -0.003(4) -0.006(4) -0.021(4)
C138 0.083(6) 0.099(7) 0.064(5) -0.022(5) -0.032(4) -0.010(5)
C159 0.107(7) 0.105(7) 0.061(5) 0.009(5) -0.016(5) -0.067(6)
C143 0.074(6) 0.121(9) 0.102(8) -0.058(7) -0.014(5) -0.011(6)
C110 0.065(5) 0.070(5) 0.073(5) 0.005(4) 0.016(4) 0.010(4)
C149 0.065(5) 0.070(6) 0.121(8) -0.040(6) -0.038(5) 0.001(4)
C130 0.153(9) 0.086(7) 0.075(6) -0.034(5) 0.012(6) -0.061(6)
C141 0.035(4) 0.097(7) 0.082(6) -0.034(5) -0.008(4) 0.011(4)
C146 0.064(5) 0.067(6) 0.145(9) -0.044(6) -0.016(6) -0.010(5)
C152 0.089(8) 0.149(13) 0.144(12) -0.080(11) -0.060(9) 0.034(8)
C148 0.052(5) 0.079(7) 0.122(8) -0.035(6) -0.002(5) -0.007(4)
C81 0.088(6) 0.096(6) 0.054(5) -0.021(5) -0.003(4) 0.049(5)
C25 0.100(6) 0.067(5) 0.062(5) -0.021(4) -0.029(4) 0.057(4)
C150 0.088(7) 0.092(8) 0.142(10) -0.007(8) -0.060(7) 0.001(5)
C135 0.220(12) 0.130(9) 0.083(6) -0.025(6) 0.039(7) -0.136(9)
C153 0.055(5) 0.092(8) 0.236(15) -0.077(10) -0.013(8) -0.024(5)
C144 0.113(9) 0.127(11) 0.142(11) -0.059(9) 0.011(8) -0.022(8)
C154 0.121(9) 0.115(10) 0.190(13) -0.049(10) 0.027(9) -0.024(7)
C151 0.097(8) 0.146(12) 0.119(10) -0.013(10) -0.035(7) 0.030(8)
C145 0.069(6) 0.117(10) 0.171(13) 0.012(9) 0.016(8) -0.009(6)
C147 0.100(8) 0.194(12) 0.099(8) -0.044(8) -0.025(6) 0.034(7)
S3A 0.0525(19) 0.0293(18) 0.0354(15) 0.0086(12) -0.0084(12) -0.0201(14)
S2A 0.037(2) 0.0280(18) 0.0268(16) 0.0056(12) 0.0067(15) -0.0038(14)
S4A 0.054(3) 0.0239(18) 0.0288(15) 0.0038(12) -0.0061(19) 0.0051(18)
S1A 0.041(2) 0.032(2) 0.0197(18) 0.0040(14) -0.0027(14) -0.0101(17)
O1B 0.032(6) 0.023(6) 0.024(6) -0.006(4) -0.004(5) -0.009(5)
O2B 0.018(4) 0.025(4) 0.025(4) -0.004(3) -0.009(4) 0.001(4)
O3B 0.021(6) 0.023(10) 0.021(9) -0.004(6) 0.006(5) -0.001(7)
O4B 0.018(4) 0.025(4) 0.025(4) -0.004(3) -0.009(4) 0.001(4)

loop_
_atom_type_symbol
_atom_type_description
_atom_type_scat_dispersion_real
_atom_type_scat_dispersion_imag
_atom_type_scat_source
C C 0.0033 0.0016 'International Tables Vol C Tables 4.2.6.8 and 6.1.1.4'
H H 0.0000 0.0000 'International Tables Vol C Tables 4.2.6.8 and 6.1.1.4'
Ce Ce -0.2486 2.6331 'International Tables Vol C Tables 4.2.6.8 and 6.1.1.4'
O O 0.0106 0.0060 'International Tables Vol C Tables 4.2.6.8 and 6.1.1.4'
Pt Pt -1.7033 8.3905 'International Tables Vol C Tables 4.2.6.8 and 6.1.1.4'
S S 0.1246 0.1234 'International Tables Vol C Tables 4.2.6.8 and 6.1.1.4'
V V 0.3005 0.5294 'International Tables Vol C Tables 4.2.6.8 and 6.1.1.4'

loop_
_exptl_crystal_face_index_h
_exptl_crystal_face_index_k
_exptl_crystal_face_index_l
_exptl_crystal_face_perp_dist
-6 26 -6 0.0960
6 -26 6 0.0960
11 3 -26 0.1595
-11 -3 26 0.1595
18 21 19 0.0165
-18 -21 -19 0.0165
12 -19 -12 0.1289
13 -4 -24 0.1394

loop_
_geom_angle_atom_site_label_1
_geom_angle_atom_site_label_2
_geom_angle_atom_site_label_3
_geom_angle
_geom_angle_site_symmetry_1
_geom_angle_site_symmetry_3
_geom_angle_publ_flag
S7 Pt2 V2 90.21(4) . . ?
S8 Pt2 V2 90.58(4) . . ?
S8 Pt2 S7 88.56(5) . . ?
S8 Pt2 S6 177.75(5) . . ?
S5 Pt2 V2 90.50(4) . . ?
S5 Pt2 S7 179.29(5) . . ?
S5 Pt2 S8 91.39(5) . . ?
S5 Pt2 S6 90.52(5) . . ?
S6 Pt2 V2 90.58(4) . . ?
S6 Pt2 S7 89.51(5) . . ?
S1B Pt1 V1 89.40(16) . . ?
S1B Pt1 S2B 87.26(15) . . ?
S1B Pt1 S3B 176.61(15) . . ?
S2B Pt1 V1 90.30(13) . . ?
S4B Pt1 V1 90.11(17) . . ?
S4B Pt1 S1B 90.76(17) . . ?
S4B Pt1 S2B 177.98(16) . . ?
S4B Pt1 S3B 92.62(16) . . ?
S3B Pt1 V1 90.70(10) . . ?
S3B Pt1 S2B 89.35(14) . . ?
S3A Pt1 V1 90.70(7) . . ?
S3A Pt1 S4A 90.23(12) . . ?
S2A Pt1 V1 90.26(10) . . ?
S2A Pt1 S3A 92.01(11) . . ?
S2A Pt1 S4A 177.44(13) . . ?
S2A Pt1 S1A 89.10(11) . . ?
S4A Pt1 V1 90.96(12) . . ?
S1A Pt1 V1 90.90(12) . . ?
S1A Pt1 S3A 178.05(13) . . ?
S1A Pt1 S4A 88.62(12) . . ?
O8 Ce1 O5 88.34(11) . . ?
O7 Ce1 O8 130.69(12) . . ?
O7 Ce1 O5 114.98(11) . . ?
O6 Ce1 O8 110.00(12) . . ?
O6 Ce1 O7 99.75(13) . . ?
O6 Ce1 O5 113.46(11) . . ?
O15 Ce2 O13 114.29(10) . . ?
O14 Ce2 O13 87.95(11) . . ?
O14 Ce2 O15 131.26(12) . . ?
O16 Ce2 O13 115.37(11) . . ?
O16 Ce2 O15 99.48(13) . . ?
O16 Ce2 O14 109.36(12) . . ?
O9 V2 Pt2 81.88(10) . . ?
O9 V2 O12 91.26(13) . . ?
O9 V2 O10 90.00(14) . . ?
O13 V2 Pt2 179.37(12) . . ?
O13 V2 O9 97.53(15) . . ?
O13 V2 O12 98.64(14) . . ?
O13 V2 O11 98.33(14) . . ?
O13 V2 O10 97.65(14) . . ?
O12 V2 Pt2 81.61(9) . . ?
O12 V2 O10 163.36(14) . . ?
O11 V2 Pt2 82.27(9) . . ?
O11 V2 O9 164.11(14) . . ?
O11 V2 O12 85.35(13) . . ?
O11 V2 O10 88.92(14) . . ?
O10 V2 Pt2 82.14(9) . . ?
O5 V1 Pt1 179.01(11) . . ?
O5 V1 O3A 98.2(6) . . ?
O5 V1 O4A 96.7(4) . . ?
O5 V1 O2A 100.1(3) . . ?
O5 V1 O1A 98.9(3) . . ?
O5 V1 O1B 98.1(4) . . ?
O5 V1 O2B 96.9(4) . . ?
O5 V1 O3B 96.5(9) . . ?
O5 V1 O4B 97.7(6) . . ?
O3A V1 Pt1 81.4(6) . . ?
O3A V1 O4A 89.5(4) . . ?
O3A V1 O1A 162.9(7) . . ?
O4A V1 Pt1 82.4(4) . . ?
O2A V1 Pt1 80.8(3) . . ?
O2A V1 O3A 92.7(3) . . ?
O2A V1 O4A 162.6(3) . . ?
O2A V1 O1A 85.2(3) . . ?
O1A V1 Pt1 81.5(2) . . ?
O1A V1 O4A 87.6(3) . . ?
O1B V1 Pt1 82.6(3) . . ?
O1B V1 O2B 83.6(4) . . ?
O1B V1 O3B 164.3(8) . . ?
O2B V1 Pt1 83.8(4) . . ?
O3B V1 Pt1 82.9(8) . . ?
O3B V1 O2B 89.0(5) . . ?
O4B V1 Pt1 81.6(5) . . ?
O4B V1 O1B 92.4(4) . . ?
O4B V1 O2B 165.3(5) . . ?
O4B V1 O3B 91.3(5) . . ?
C85 S7 Pt2 103.42(17) . . ?
C92 S8 Pt2 101.94(16) . . ?
C71 S5 Pt2 103.33(17) . . ?
C78 S6 Pt2 102.83(17) . . ?
C1 S1B Pt1 105.2(3) . . ?
C8 S2B Pt1 103.1(3) . . ?
C22 S4B Pt1 105.0(3) . . ?
C15 S3B Pt1 103.1(3) . . ?
C71 O9 V2 134.5(3) . . ?
C57 O8 Ce1 167.3(3) . . ?
V2 O13 Ce2 175.78(17) . . ?
C92 O12 V2 135.4(3) . . ?
C85 O11 V2 134.2(3) . . ?
C113 O15 Ce2 167.9(3) . . ?
C78 O10 V2 132.9(3) . . ?
C43 O7 Ce1 167.9(3) . . ?
C99 O14 Ce2 167.6(3) . . ?
C29 O6 Ce1 177.4(3) . . ?
V1 O5 Ce1 174.43(18) . . ?
C127 O16 Ce2 173.9(4) . . ?
C15 O3A V1 136.5(13) . . ?
C22 O4A V1 132.1(7) . . ?
C8 O2A V1 138.9(6) . . ?
C1 O1A V1 133.2(5) . . ?
O11 C85 S7 123.4(4) . . ?
O11 C85 C86 117.0(4) . . ?
C86 C85 S7 119.6(4) . . ?
O8 C57 C58 120.0(4) . . ?
O8 C57 C62 119.9(5) . . ?
C62 C57 C58 120.1(4) . . ?
O15 C113 C118 120.8(4) . . ?
O15 C113 C114 119.5(4) . . ?
C118 C113 C114 119.7(4) . . ?
C57 C58 C63 120.6(4) . . ?
C59 C58 C57 119.1(5) . . ?
C59 C58 C63 120.2(4) . . ?
O9 C71 S5 123.1(4) . . ?
O9 C71 C72 117.9(4) . . ?
C72 C71 S5 119.0(4) . . ?
O3A C15 C16 118.5(9) . . ?
O3A C15 S3A 122.5(9) . . ?
C16 C15 S3B 118.9(4) . . ?
C16 C15 S3A 118.9(4) . . ?
O3B C15 S3B 124.4(11) . . ?
O3B C15 C16 116.6(11) . . ?
O12 C92 S8 123.4(4) . . ?
O12 C92 C93 117.4(4) . . ?
C93 C92 S8 119.1(3) . . ?
O7 C43 C44 121.1(4) . . ?
O7 C43 C48 119.0(4) . . ?
C44 C43 C48 119.9(4) . . ?
C87 C86 C85 122.5(5) . . ?
C91 C86 C85 118.6(5) . . ?
C91 C86 C87 118.8(5) . . ?
C113 C118 C123 121.6(4) . . ?
C117 C118 C113 118.1(5) . . ?
C117 C118 C123 120.4(5) . . ?
O6 C29 C34 121.2(4) . . ?
O6 C29 C30 118.3(4) . . ?
C34 C29 C30 120.5(5) . . ?
O14 C99 C100 119.3(4) . . ?
O14 C99 C104 120.1(5) . . ?
C100 C99 C104 120.6(5) . . ?
O2A C8 C9 117.5(5) . . ?
O2A C8 S2A 120.2(5) . . ?
C9 C8 S2B 115.1(4) . . ?
C9 C8 S2A 122.1(4) . . ?
O2B C8 S2B 128.0(6) . . ?
O2B C8 C9 116.9(6) . . ?
O4A C22 C23 117.0(6) . . ?
O4A C22 S4A 126.3(6) . . ?
C23 C22 S4B 122.4(4) . . ?
C23 C22 S4A 116.7(4) . . ?
O4B C22 S4B 120.5(8) . . ?
O4B C22 C23 117.1(8) . . ?
O1A C1 C2 118.4(5) . . ?
O1A C1 S1A 122.8(5) . . ?
C2 C1 S1B 120.7(4) . . ?
C2 C1 S1A 118.4(4) . . ?
O1B C1 S1B 123.4(6) . . ?
O1B C1 C2 115.6(6) . . ?
C7 C2 C1 122.9(5) . . ?
C3 C2 C1 118.0(4) . . ?
C3 C2 C7 119.1(5) . . ?
C77 C72 C71 122.7(5) . . ?
C73 C72 C71 119.0(5) . . ?
C73 C72 C77 118.3(5) . . ?
C88 C87 C86 120.3(5) . . ?
C113 C114 C119 121.1(4) . . ?
C115 C114 C113 118.3(5) . . ?
C115 C114 C119 120.6(4) . . ?
C99 C100 C105 121.7(4) . . ?
C101 C100 C99 118.3(5) . . ?
C101 C100 C105 120.0(5) . . ?
C60 C59 C58 121.2(5) . . ?
C94 C93 C92 121.7(5) . . ?
C98 C93 C92 119.0(4) . . ?
C98 C93 C94 119.3(5) . . ?
C58 C63 C64 112.7(4) . . ?
C58 C63 C66 109.2(4) . . ?
C65 C63 C58 111.2(4) . . ?
C65 C63 C64 106.0(5) . . ?
C65 C63 C66 111.4(4) . . ?
C64 C63 C66 106.1(4) . . ?
O10 C78 S6 124.3(4) . . ?
O10 C78 C79 117.5(4) . . ?
C79 C78 S6 118.2(4) . . ?
C28 C23 C22 119.2(5) . . ?
C28 C23 C24 118.4(5) . . ?
C24 C23 C22 122.3(5) . . ?
C10 C9 C8 123.1(5) . . ?
C10 C9 C14 119.5(5) . . ?
C14 C9 C8 117.3(4) . . ?
C21 C16 C15 119.0(5) . . ?
C21 C16 C17 118.4(5) . . ?
C17 C16 C15 122.5(5) . . ?
C84 C79 C78 119.3(5) . . ?
C84 C79 C80 118.7(5) . . ?
C80 C79 C78 121.7(5) . . ?
C29 C34 C39 127.2(5) . . ?
C33 C34 C29 116.5(5) . . ?
C33 C34 C39 116.3(5) . . ?
O16 C127 C132 119.9(5) . . ?
O16 C127 C128 119.2(5) . . ?
C128 C127 C132 120.5(5) . . ?
C43 C44 C49 121.7(4) . . ?
C45 C44 C43 118.9(5) . . ?
C45 C44 C49 119.3(5) . . ?
C102 C101 C100 121.6(6) . . ?
C43 C48 C53 121.4(4) . . ?
C47 C48 C43 117.6(5) . . ?
C47 C48 C53 121.0(5) . . ?
C126 C123 C118 110.3(4) . . ?
C126 C123 C125 110.1(5) . . ?
C125 C123 C118 110.7(4) . . ?
C124 C123 C118 112.0(4) . . ?
C124 C123 C126 106.2(5) . . ?
C124 C123 C125 107.4(5) . . ?
C57 C62 C67 123.1(4) . . ?
C61 C62 C57 116.9(5) . . ?
C61 C62 C67 119.9(5) . . ?
C100 C105 C108 111.1(4) . . ?
C100 C105 C106 113.3(4) . . ?
C100 C105 C107 108.7(5) . . ?
C108 C105 C107 111.4(4) . . ?
C106 C105 C108 106.3(5) . . ?
C106 C105 C107 105.9(5) . . ?
C52 C49 C44 110.8(4) . . ?
C52 C49 C51 109.8(4) . . ?
C52 C49 C50 106.6(5) . . ?
C51 C49 C44 110.0(4) . . ?
C50 C49 C44 112.4(4) . . ?
C50 C49 C51 107.0(5) . . ?
C6 C7 C2 120.5(5) . . ?
C95 C94 C93 119.4(6) . . ?
C121 C119 C114 110.4(4) . . ?
C121 C119 C122 112.3(4) . . ?
C121 C119 C120 106.0(4) . . ?
C114 C119 C122 109.5(4) . . ?
C114 C119 C120 112.4(4) . . ?
C120 C119 C122 106.1(4) . . ?
C90 C91 C86 121.0(5) . . ?
C27 C28 C23 120.8(5) . . ?
C44 C45 C46 121.5(5) . . ?
C61 C60 C59 120.0(5) . . ?
C4 C3 C2 119.6(5) . . ?
C140 C137 C138 105.3(5) . . ?
C132 C137 C140 117.5(5) . . ?
C132 C137 C139 110.9(5) . . ?
C132 C137 C138 107.7(5) . . ?
C139 C137 C140 108.4(5) . . ?
C139 C137 C138 106.4(5) . . ?
C89 C88 C87 120.0(5) . . ?
C30 C35 C37 110.3(5) . . ?
C30 C35 C36 111.4(5) . . ?
C30 C35 C38 112.9(5) . . ?
C36 C35 C37 110.6(5) . . ?
C38 C35 C37 106.2(5) . . ?
C38 C35 C36 105.2(5) . . ?
C11 C10 C9 119.9(6) . . ?
C62 C67 C70 112.0(4) . . ?
C68 C67 C62 112.9(5) . . ?
C68 C67 C70 105.2(5) . . ?
C69 C67 C62 109.4(4) . . ?
C69 C67 C68 111.4(5) . . ?
C69 C67 C70 105.6(5) . . ?
C46 C47 C48 121.9(5) . . ?
C20 C21 C16 120.3(5) . . ?
C116 C117 C118 122.8(5) . . ?
C40 C39 C34 116.7(4) . . ?
C40 C39 C41 107.0(4) . . ?
C41 C39 C34 109.7(5) . . ?
C42 C39 C34 108.3(5) . . ?
C42 C39 C40 105.9(5) . . ?
C42 C39 C41 109.0(5) . . ?
C29 C30 C35 121.9(5) . . ?
C31 C30 C29 117.5(5) . . ?
C31 C30 C35 120.6(5) . . ?
C32 C33 C34 124.3(6) . . ?
C116 C115 C114 122.1(5) . . ?
C26 C27 C28 120.3(6) . . ?
C93 C98 C97 120.6(5) . . ?
C79 C84 C83 121.2(6) . . ?
C76 C77 C72 121.0(6) . . ?
C99 C104 C109 122.7(5) . . ?
C103 C104 C99 116.8(5) . . ?
C103 C104 C109 120.4(5) . . ?
C47 C46 C45 120.1(5) . . ?
C74 C73 C72 120.6(5) . . ?
C55 C53 C54 111.7(5) . . ?
C55 C53 C56 105.9(5) . . ?
C48 C53 C55 109.3(4) . . ?
C48 C53 C54 110.4(5) . . ?
C48 C53 C56 112.8(4) . . ?
C54 C53 C56 106.6(4) . . ?
C155 C156 C157 120.8(6) . . ?
C5 C6 C7 120.0(6) . . ?
C18 C19 C20 119.5(6) . . ?
C127 C132 C137 128.2(5) . . ?
C131 C132 C127 116.4(6) . . ?
C131 C132 C137 115.0(6) . . ?
C104 C109 C110 110.9(5) . . ?
C112 C109 C104 110.2(5) . . ?
C112 C109 C110 104.0(5) . . ?
C111 C109 C104 112.1(5) . . ?
C111 C109 C112 114.2(5) . . ?
C111 C109 C110 104.9(5) . . ?
C60 C61 C62 122.6(5) . . ?
C3 C4 C5 120.5(5) . . ?
C159 C160 C155 120.1(7) . . ?
C156 C155 C160 118.9(7) . . ?
C156 C155 C161 121.2(7) . . ?
C160 C155 C161 119.8(7) . . ?
C13 C14 C9 120.2(5) . . ?
C95 C96 C97 121.6(6) . . ?
C88 C89 C90 120.3(5) . . ?
C6 C5 C4 120.2(5) . . ?
C27 C26 C25 120.1(6) . . ?
C11 C12 C13 121.0(6) . . ?
C18 C17 C16 120.2(6) . . ?
C91 C90 C89 119.5(6) . . ?
C12 C11 C10 120.1(6) . . ?
C115 C116 C117 119.0(5) . . ?
C25 C24 C23 119.5(6) . . ?
C33 C32 C31 118.1(6) . . ?
C32 C31 C30 123.1(6) . . ?
C102 C103 C104 123.0(6) . . ?
C76 C75 C74 120.1(6) . . ?
C75 C76 C77 119.7(6) . . ?
C75 C74 C73 120.3(6) . . ?
C103 C102 C101 119.7(5) . . ?
C82 C83 C84 119.7(6) . . ?
C19 C20 C21 120.7(6) . . ?
C127 C128 C133 123.0(5) . . ?
C129 C128 C127 119.3(6) . . ?
C129 C128 C133 117.7(6) . . ?
C96 C95 C94 120.0(6) . . ?
C128 C133 C134 108.6(6) . . ?
C136 C133 C128 112.1(6) . . ?
C136 C133 C134 107.5(6) . . ?
C136 C133 C135 109.0(7) . . ?
C135 C133 C128 113.7(5) . . ?
C135 C133 C134 105.5(7) . . ?
C19 C18 C17 120.8(6) . . ?
C96 C97 C98 119.0(6) . . ?
C143 C142 C141 118.8(9) . . ?
C83 C82 C81 120.2(6) . . ?
C157 C158 C159 117.8(7) . . ?
C81 C80 C79 120.4(6) . . ?
C130 C131 C132 124.2(7) . . ?
C12 C13 C14 119.2(6) . . ?
C130 C129 C128 121.9(7) . . ?
C158 C157 C156 120.7(7) . . ?
C160 C159 C158 121.6(7) . . ?
C142 C143 C144 123.5(9) . . ?
C150 C149 C148 120.4(9) . . ?
C129 C130 C131 117.5(7) . . ?
C142 C141 C147 118.5(10) . . ?
C146 C141 C142 119.4(8) . . ?
C146 C141 C147 122.1(9) . . ?
C141 C146 C145 119.8(9) . . ?
C153 C152 C151 124.7(14) . . ?
C149 C148 C154 118.4(9) . . ?
C153 C148 C149 118.2(11) . . ?
C153 C148 C154 123.4(12) . . ?
C82 C81 C80 119.6(7) . . ?
C26 C25 C24 120.9(6) . . ?
C149 C150 C151 120.8(11) . . ?
C152 C153 C148 121.2(12) . . ?
C145 C144 C143 113.4(12) . . ?
C152 C151 C150 114.6(13) . . ?
C144 C145 C146 125.0(12) . . ?
C15 S3A Pt1 103.3(2) . . ?
C8 S2A Pt1 103.2(2) . . ?
C22 S4A Pt1 101.8(3) . . ?
C1 S1A Pt1 103.5(3) . . ?
C1 O1B V1 132.7(7) . . ?
C8 O2B V1 127.5(7) . . ?
C15 O3B V1 135.0(17) . . ?
C22 O4B V1 138.8(12) . . ?

loop_
_geom_bond_atom_site_label_1
_geom_bond_atom_site_label_2
_geom_bond_distance
_geom_bond_site_symmetry_2
_geom_bond_publ_flag
Pt2 V2 2.7647(8) . ?
Pt2 S7 2.3279(14) . ?
Pt2 S8 2.3220(13) . ?
Pt2 S5 2.3128(14) . ?
Pt2 S6 2.3253(13) . ?
Pt1 V1 2.7874(8) . ?
Pt1 S1B 2.313(6) . ?
Pt1 S2B 2.366(5) . ?
Pt1 S4B 2.277(6) . ?
Pt1 S3B 2.335(4) . ?
Pt1 S3A 2.327(3) . ?
Pt1 S2A 2.295(4) . ?
Pt1 S4A 2.360(4) . ?
Pt1 S1A 2.326(5) . ?
Ce1 O8 2.216(3) . ?
Ce1 O7 2.212(3) . ?
Ce1 O6 2.172(3) . ?
Ce1 O5 2.525(3) . ?
Ce2 O13 2.529(3) . ?
Ce2 O15 2.218(3) . ?
Ce2 O14 2.210(3) . ?
Ce2 O16 2.171(3) . ?
V2 O9 1.984(3) . ?
V2 O13 1.619(3) . ?
V2 O12 1.986(3) . ?
V2 O11 1.982(3) . ?
V2 O10 1.994(3) . ?
V1 O5 1.629(3) . ?
V1 O3A 1.985(9) . ?
V1 O4A 2.007(8) . ?
V1 O2A 1.940(7) . ?
V1 O1A 1.992(7) . ?
V1 O1B 1.983(9) . ?
V1 O2B 2.027(9) . ?
V1 O3B 1.987(12) . ?
V1 O4B 1.944(11) . ?
S7 C85 1.702(5) . ?
S8 C92 1.708(5) . ?
S5 C71 1.706(5) . ?
S6 C78 1.708(5) . ?
S1B C1 1.672(8) . ?
S2B C8 1.650(7) . ?
S4B C22 1.713(8) . ?
S3B C15 1.711(7) . ?
O9 C71 1.267(5) . ?
O8 C57 1.347(5) . ?
O12 C92 1.267(5) . ?
O11 C85 1.260(5) . ?
O15 C113 1.354(5) . ?
O10 C78 1.253(6) . ?
O7 C43 1.348(5) . ?
O14 C99 1.350(5) . ?
O6 C29 1.354(6) . ?
O16 C127 1.302(6) . ?
O3A C15 1.267(16) . ?
O4A C22 1.268(11) . ?
O2A C8 1.264(9) . ?
O1A C1 1.275(9) . ?
C85 C86 1.481(7) . ?
C57 C58 1.425(7) . ?
C57 C62 1.425(7) . ?
C113 C118 1.418(7) . ?
C113 C114 1.430(6) . ?
C58 C59 1.380(6) . ?
C58 C63 1.540(7) . ?
C71 C72 1.473(7) . ?
C15 C16 1.467(7) . ?
C15 S3A 1.713(6) . ?
C15 O3B 1.28(2) . ?
C92 C93 1.476(6) . ?
C43 C44 1.415(7) . ?
C43 C48 1.439(6) . ?
C86 C87 1.395(7) . ?
C86 C91 1.384(7) . ?
C121 C119 1.533(6) . ?
C118 C123 1.553(7) . ?
C118 C117 1.387(7) . ?
C29 C34 1.424(7) . ?
C29 C30 1.430(7) . ?
C99 C100 1.418(7) . ?
C99 C104 1.436(7) . ?
C8 C9 1.477(7) . ?
C8 S2A 1.736(6) . ?
C8 O2B 1.310(12) . ?
C22 C23 1.484(6) . ?
C22 S4A 1.709(7) . ?
C22 O4B 1.259(15) . ?
C1 C2 1.474(6) . ?
C1 S1A 1.708(6) . ?
C1 O1B 1.290(11) . ?
C2 C7 1.397(7) . ?
C2 C3 1.394(7) . ?
C72 C77 1.390(7) . ?
C72 C73 1.382(7) . ?
C87 C88 1.383(7) . ?
C114 C119 1.535(7) . ?
C114 C115 1.400(7) . ?
C100 C101 1.398(7) . ?
C100 C105 1.524(7) . ?
C59 C60 1.373(7) . ?
C93 C94 1.403(7) . ?
C93 C98 1.383(7) . ?
C63 C65 1.538(7) . ?
C63 C64 1.546(7) . ?
C63 C66 1.547(7) . ?
C78 C79 1.502(7) . ?
C23 C28 1.389(7) . ?
C23 C24 1.397(8) . ?
C9 C10 1.381(7) . ?
C9 C14 1.388(7) . ?
C16 C21 1.388(7) . ?
C16 C17 1.396(7) . ?
C79 C84 1.370(7) . ?
C79 C80 1.400(8) . ?
C34 C39 1.549(7) . ?
C34 C33 1.393(8) . ?
C127 C132 1.441(8) . ?
C127 C128 1.411(8) . ?
C122 C119 1.543(7) . ?
C44 C49 1.555(7) . ?
C44 C45 1.385(7) . ?
C101 C102 1.378(8) . ?
C55 C53 1.534(7) . ?
C48 C47 1.402(7) . ?
C48 C53 1.529(7) . ?
C108 C105 1.546(7) . ?
C123 C126 1.539(7) . ?
C123 C125 1.543(8) . ?
C123 C124 1.534(7) . ?
C62 C67 1.538(7) . ?
C62 C61 1.401(7) . ?
C52 C49 1.517(7) . ?
C105 C106 1.543(7) . ?
C105 C107 1.551(7) . ?
C49 C51 1.538(7) . ?
C49 C50 1.533(8) . ?
C7 C6 1.373(7) . ?
C94 C95 1.386(8) . ?
C119 C120 1.541(6) . ?
C91 C90 1.380(7) . ?
C28 C27 1.373(7) . ?
C45 C46 1.387(7) . ?
C60 C61 1.368(7) . ?
C3 C4 1.377(7) . ?
C137 C140 1.526(7) . ?
C137 C132 1.512(8) . ?
C137 C139 1.515(8) . ?
C137 C138 1.555(9) . ?
C88 C89 1.375(8) . ?
C37 C35 1.549(8) . ?
C35 C30 1.524(7) . ?
C35 C36 1.549(8) . ?
C35 C38 1.533(7) . ?
C10 C11 1.376(9) . ?
C67 C68 1.528(8) . ?
C67 C69 1.522(7) . ?
C67 C70 1.551(7) . ?
C47 C46 1.367(8) . ?
C21 C20 1.388(7) . ?
C117 C116 1.384(7) . ?
C39 C40 1.536(7) . ?
C39 C41 1.546(7) . ?
C39 C42 1.534(8) . ?
C30 C31 1.385(7) . ?
C33 C32 1.358(8) . ?
C115 C116 1.364(7) . ?
C27 C26 1.361(8) . ?
C98 C97 1.389(8) . ?
C84 C83 1.389(8) . ?
C77 C76 1.385(8) . ?
C104 C109 1.534(7) . ?
C104 C103 1.395(8) . ?
C73 C74 1.379(8) . ?
C53 C54 1.540(7) . ?
C53 C56 1.546(7) . ?
C156 C155 1.362(8) . ?
C156 C157 1.399(9) . ?
C6 C5 1.372(8) . ?
C19 C20 1.377(8) . ?
C19 C18 1.363(9) . ?
C132 C131 1.406(9) . ?
C109 C112 1.499(7) . ?
C109 C111 1.488(8) . ?
C109 C110 1.576(8) . ?
C4 C5 1.382(8) . ?
C160 C155 1.379(9) . ?
C160 C159 1.366(10) . ?
C155 C161 1.485(9) . ?
C14 C13 1.380(8) . ?
C96 C95 1.362(9) . ?
C96 C97 1.373(8) . ?
C89 C90 1.386(8) . ?
C26 C25 1.367(9) . ?
C12 C11 1.366(10) . ?
C12 C13 1.375(9) . ?
C17 C18 1.391(8) . ?
C24 C25 1.379(8) . ?
C32 C31 1.376(8) . ?
C103 C102 1.368(8) . ?
C75 C76 1.367(9) . ?
C75 C74 1.377(8) . ?
C83 C82 1.373(9) . ?
C128 C133 1.534(8) . ?
C128 C129 1.409(9) . ?
C133 C136 1.510(9) . ?
C133 C134 1.560(10) . ?
C133 C135 1.525(9) . ?
C142 C143 1.341(11) . ?
C142 C141 1.396(10) . ?
C82 C81 1.385(10) . ?
C158 C157 1.355(9) . ?
C158 C159 1.398(10) . ?
C80 C81 1.386(8) . ?
C131 C130 1.397(10) . ?
C129 C130 1.394(10) . ?
C143 C144 1.482(14) . ?
C149 C148 1.408(12) . ?
C149 C150 1.343(12) . ?
C141 C146 1.364(11) . ?
C141 C147 1.444(11) . ?
C146 C145 1.401(13) . ?
C152 C153 1.329(15) . ?
C152 C151 1.356(16) . ?
C148 C153 1.341(12) . ?
C148 C154 1.495(13) . ?
C150 C151 1.442(14) . ?
C144 C145 1.310(14) . ?

loop_
_platon_squeeze_void_nr
_platon_squeeze_void_average_x
_platon_squeeze_void_average_y
_platon_squeeze_void_average_z
_platon_squeeze_void_volume
_platon_squeeze_void_count_electrons
_platon_squeeze_void_content
1 -0.052 0.116 0.654 38 1 ' '
2 0.000 0.500 0.500 274 58 ' '
3 -0.033 0.500 1.000 278 65 ' '
4 0.052 0.884 0.346 38 1 ' '
5 0.155 0.335 0.242 21 1 ' '
6 0.401 0.674 0.238 30 1 ' '
7 0.488 0.889 0.833 7 0 ' '
8 0.512 0.111 0.167 7 0 ' '
9 0.599 0.326 0.762 29 1 ' '
10 0.845 0.665 0.758 21 1 ' '

loop_
_exptl_oxdiff_crystal_face_indexfrac_h
_exptl_oxdiff_crystal_face_indexfrac_k
_exptl_oxdiff_crystal_face_indexfrac_l
_exptl_oxdiff_crystal_face_x
_exptl_oxdiff_crystal_face_y
_exptl_oxdiff_crystal_face_z
-5.9777 26.0175 -5.9898 0.8450 -0.5244 0.1333
5.9777 -26.0175 5.9898 -0.8450 0.5244 -0.1333
11.0072 3.0035 -25.9778 0.1891 -0.1028 -0.9683
-11.0072 -3.0035 25.9778 -0.1891 0.1028 0.9683
18.0250 20.9916 18.9963 -0.4346 -0.8923 0.0866
-18.0250 -20.9916 -18.9963 0.4346 0.8923 -0.0866
11.9867 -19.0119 -11.9938 -0.5596 0.3551 -0.7355
13.0013 -4.0016 -23.9808 -0.0569 0.0306 -1.0049
